data_1516251
loop_
_publ_author_name
'Ledezma-Gairaud, M'
'Grangel, L.'
'Arom\'i, G'
'Fujisawa, T.'
'Yamaguchi, A.'
'Sumiyama, A.'
'Sa\~nudo, E C'

_publ_section_title
;
 From serendipitous assembly to controlled synthesis of 3d-4f
 single-molecule magnets.
;
_journal_issue 12
_journal_name_full 'Inorganic chemistry'
_journal_page_first 5878
_journal_page_last 5880
_journal_paper_doi 10.1021/ic500418e
_journal_volume 53
_journal_year 2014
_chemical_formula_moiety
;
(C138 H186 La Mn6 O33), 3(C6 H16 N), (C2 H3 N), (C H4 O)
;
_chemical_formula_sum 'C159 H244 La Mn6 N4 O34'
_chemical_formula_weight 3224.14
_chemical_name_systematic
;
 ?
;
_space_group_crystal_system monoclinic
_space_group_IT_number 14
_space_group_name_Hall '-P 2yn'
_space_group_name_H-M_alt 'P 1 21/n 1'
_symmetry_space_group_name_Hall '-P 2yn'
_symmetry_space_group_name_H-M 'P 1 21/n 1'
_atom_sites_solution_hydrogens geom
_audit_creation_method SHELXL-2013
_cell_angle_alpha 90
_cell_angle_beta 105.531(3)
_cell_angle_gamma 90
_cell_formula_units_Z 4
_cell_length_a 27.1673(12)
_cell_length_b 19.6773(8)
_cell_length_c 32.4879(14)
_cell_measurement_temperature 101(2)
_cell_volume 16733.2(13)
_computing_cell_refinement SAINT
_computing_data_collection APEXII
_computing_data_reduction APEXII
_computing_structure_refinement 'SHELXL-2013 (Sheldrick, 2013)'
_computing_structure_solution 'SHELXS-2013 (Sheldrick, 2013)'
_diffrn_ambient_temperature 101(2)
_diffrn_measured_fraction_theta_full 0.520
_diffrn_measured_fraction_theta_max 0.996
_diffrn_measurement_device_type 'Bruker Smart APEX II'
_diffrn_measurement_method 'phi and omega scans'
_diffrn_radiation_monochromator graphite
_diffrn_radiation_source 'Mo microsource'
_diffrn_radiation_type MoK\a
_diffrn_radiation_wavelength 0.71073
_diffrn_reflns_av_R_equivalents 0.1551
_diffrn_reflns_av_unetI/netI 0.1124
_diffrn_reflns_Laue_measured_fraction_full 0.520
_diffrn_reflns_Laue_measured_fraction_max 0.996
_diffrn_reflns_limit_h_max 24
_diffrn_reflns_limit_h_min -26
_diffrn_reflns_limit_k_max 18
_diffrn_reflns_limit_k_min -16
_diffrn_reflns_limit_l_max 31
_diffrn_reflns_limit_l_min -31
_diffrn_reflns_number 82980
_diffrn_reflns_point_group_measured_fraction_full 0.520
_diffrn_reflns_point_group_measured_fraction_max 0.996
_diffrn_reflns_theta_full 25.242
_diffrn_reflns_theta_max 20.089
_diffrn_reflns_theta_min 0.870
_exptl_absorpt_coefficient_mu 0.757
_exptl_absorpt_correction_T_max 0.985
_exptl_absorpt_correction_T_min 0.896
_exptl_absorpt_correction_type multi-scan
_exptl_absorpt_process_details APEXII-SADABS
_exptl_crystal_colour BROWN
_exptl_crystal_density_diffrn 1.276
_exptl_crystal_description PLATE
_exptl_crystal_F_000 6900
_exptl_crystal_size_max 0.150
_exptl_crystal_size_mid 0.120
_exptl_crystal_size_min 0.020
_refine_diff_density_max 1.084
_refine_diff_density_min -1.137
_refine_diff_density_rms 0.265
_refine_ls_extinction_coef 0.0053(2)
_refine_ls_extinction_expression Fc^*^=kFc[1+0.001xFc^2^\l^3^/sin(2\q)]^-1/4^
_refine_ls_extinction_method SHELXL
_refine_ls_goodness_of_fit_ref 1.157
_refine_ls_hydrogen_treatment constr
_refine_ls_matrix_type full
_refine_ls_number_parameters 1969
_refine_ls_number_reflns 15760
_refine_ls_number_restraints 1365
_refine_ls_restrained_S_all 1.148
_refine_ls_R_factor_all 0.1450
_refine_ls_R_factor_gt 0.0798
_refine_ls_shift/su_max 0.011
_refine_ls_shift/su_mean 0.000
_refine_ls_structure_factor_coef Fsqd
_refine_ls_weighting_details 'w=1/[\s^2^(Fo^2^)+(0.1314P)^2^] where P=(Fo^2^+2Fc^2^)/3'
_refine_ls_weighting_scheme calc
_refine_ls_wR_factor_gt 0.1955
_refine_ls_wR_factor_ref 0.2459
_reflns_Friedel_coverage 0.000
_reflns_number_gt 9602
_reflns_number_total 15760
_reflns_threshold_expression 'I > 2\s(I)'
_cod_data_source_file ic500418e_si_002.cif
_cod_data_source_block 249mlgii8_0m
_cod_depositor_comments 'Adding full bibliography for 1516250--1516252.cif.'
_cod_database_code 1516251
_shelx_space_group_comment
;
The symmetry employed for this shelxl refinement is uniquely defined
by the following loop, which should always be used as a source of
symmetry information in preference to the above space-group names.
They are only intended as comments.
;
_shelx_estimated_absorpt_t_min 0.895
_shelx_estimated_absorpt_t_max 0.985
_shelxl_version_number 2013-4

loop_
_space_group_symop_operation_xyz
'x, y, z'
'-x+1/2, y+1/2, -z+1/2'
'-x, -y, -z'
'x-1/2, -y-1/2, z-1/2'

loop_
_atom_site_label
_atom_site_type_symbol
_atom_site_fract_x
_atom_site_fract_y
_atom_site_fract_z
_atom_site_U_iso_or_equiv
_atom_site_adp_type
_atom_site_occupancy
_atom_site_site_symmetry_order
_atom_site_calc_flag
_atom_site_refinement_flags_posn
_atom_site_refinement_flags_adp
_atom_site_refinement_flags_occupancy
_atom_site_disorder_assembly
_atom_site_disorder_group
La1 La 0.49852(3) 0.14797(4) 0.79061(2) 0.0393(3) Uani 1 1 d . . . . .
Mn1 Mn 0.58926(8) 0.06271(10) 0.86755(6) 0.0456(6) Uani 1 1 d . . . . .
Mn2 Mn 0.36885(7) 0.15644(10) 0.78146(6) 0.0455(6) Uani 1 1 d . . . . .
Mn3 Mn 0.52035(8) -0.02474(9) 0.80046(6) 0.0428(6) Uani 1 1 d . . . . .
Mn4 Mn 0.56762(7) 0.26684(10) 0.75351(6) 0.0456(6) Uani 1 1 d . . . . .
Mn5 Mn 0.50172(7) 0.17805(9) 0.68723(6) 0.0407(6) Uani 1 1 d . . . . .
Mn6 Mn 0.43512(8) 0.24165(10) 0.84940(7) 0.0491(6) Uani 1 1 d . . . . .
O1 O 0.5031(3) 0.2282(4) 0.7359(3) 0.042(2) Uani 1 1 d . . . . .
O2 O 0.4297(3) 0.1559(4) 0.8241(2) 0.045(2) Uani 1 1 d . . . . .
O3 O 0.5591(3) 0.0556(4) 0.8094(2) 0.041(2) Uani 1 1 d . . . . .
O4 O 0.5794(3) 0.1876(4) 0.7102(3) 0.049(2) Uani 1 1 d . . . . .
O5 O 0.3789(3) 0.2606(5) 0.7901(3) 0.058(3) Uani 1 1 d . . . . .
O6 O 0.5293(3) -0.0129(4) 0.8683(3) 0.060(3) Uani 1 1 d . . . . .
C1 C 0.6079(5) 0.2020(8) 0.6811(5) 0.068(4) Uani 1 1 d . U . . .
H1 H 0.6095 0.1614 0.6640 0.102 Uiso 1 1 calc R U . . .
H2 H 0.6425 0.2156 0.6967 0.102 Uiso 1 1 calc R U . . .
H3 H 0.5915 0.2390 0.6622 0.102 Uiso 1 1 calc R U . . .
C2 C 0.3434(11) 0.2974(14) 0.7905(9) 0.180(11) Uani 1 1 d . U . . .
H4 H 0.3208 0.3014 0.7614 0.270 Uiso 1 1 calc R U . . .
H5 H 0.3562 0.3425 0.8009 0.270 Uiso 1 1 calc R U . . .
H6 H 0.3242 0.2781 0.8093 0.270 Uiso 1 1 calc R U . . .
C3 C 0.5385(6) -0.0714(8) 0.8946(5) 0.071(5) Uani 1 1 d . U . . .
H7 H 0.5069 -0.0979 0.8899 0.107 Uiso 1 1 calc R U . . .
H8 H 0.5499 -0.0576 0.9247 0.107 Uiso 1 1 calc R U . . .
H9 H 0.5650 -0.0992 0.8875 0.107 Uiso 1 1 calc R U . . .
O1A O 0.6377(3) -0.0137(4) 0.8654(3) 0.048(2) Uani 1 1 d . . . . .
O2A O 0.5882(4) -0.0792(4) 0.8152(3) 0.053(2) Uani 1 1 d . . . . .
O3A O 0.7338(5) -0.0415(6) 0.8963(4) 0.013(3) Uiso 0.5 1 d . . P A 1
O4A O 0.6226(14) -0.1849(16) 0.7887(12) 0.155(12) Uani 0.5 1 d . U P B 2
C1A C 0.6312(6) -0.0645(7) 0.8410(4) 0.041(3) Uani 1 1 d . U . . .
C2A C 0.6755(5) -0.1099(7) 0.8434(4) 0.047(4) Uani 1 1 d . U . . .
C3A C 0.6677(6) -0.1675(8) 0.8176(5) 0.065(4) Uani 1 1 d . U . . .
C4A C 0.7064(6) -0.2109(7) 0.8162(5) 0.067(4) Uani 1 1 d . U . . .
C5A C 0.7540(6) -0.1959(7) 0.8434(5) 0.063(4) Uani 1 1 d . U . . .
H11 H 0.7811 -0.2268 0.8441 0.075 Uiso 1 1 calc R U . . .
C6A C 0.7651(5) -0.1385(7) 0.8701(4) 0.055(4) Uani 1 1 d . U . . .
C7A C 0.7235(5) -0.0959(6) 0.8697(4) 0.048(4) Uani 1 1 d . U . . .
C8A C 0.8203(6) -0.1260(8) 0.8974(5) 0.065(4) Uani 1 1 d . U . . .
C9A C 0.8241(8) -0.1247(11) 0.9430(7) 0.132(8) Uani 1 1 d . U . . .
H12 H 0.8005 -0.0905 0.9488 0.198 Uiso 1 1 calc R U . . .
H13 H 0.8591 -0.1132 0.9589 0.198 Uiso 1 1 calc R U . . .
H14 H 0.8152 -0.1695 0.9521 0.198 Uiso 1 1 calc R U . . .
C10A C 0.8581(8) -0.1808(12) 0.8913(8) 0.153(9) Uani 1 1 d . U . . .
H15 H 0.8924 -0.1700 0.9093 0.230 Uiso 1 1 calc R U . . .
H16 H 0.8586 -0.1821 0.8613 0.230 Uiso 1 1 calc R U . . .
H17 H 0.8475 -0.2252 0.8996 0.230 Uiso 1 1 calc R U . . .
C11A C 0.8396(9) -0.0635(12) 0.8847(7) 0.146(9) Uani 1 1 d . U . . .
H18 H 0.8169 -0.0260 0.8873 0.218 Uiso 1 1 calc R U . . .
H19 H 0.8412 -0.0672 0.8550 0.218 Uiso 1 1 calc R U . . .
H20 H 0.8739 -0.0548 0.9033 0.218 Uiso 1 1 calc R U . . .
C12A C 0.6973(5) -0.2734(7) 0.7847(4) 0.077(7) Uani 0.5 1 d D U P C 1
C13A C 0.7463(5) -0.3112(11) 0.7872(8) 0.079(8) Uani 0.5 1 d D U P C 1
H21 H 0.7393 -0.3501 0.7677 0.118 Uiso 0.5 1 calc R U P C 1
H22 H 0.7610 -0.3273 0.8165 0.118 Uiso 0.5 1 calc R U P C 1
H23 H 0.7707 -0.2807 0.7790 0.118 Uiso 0.5 1 calc R U P C 1
C14A C 0.6606(6) -0.3184(11) 0.7996(7) 0.088(9) Uani 0.5 1 d D U P C 1
H24 H 0.6532 -0.3591 0.7816 0.132 Uiso 0.5 1 calc R U P C 1
H25 H 0.6288 -0.2935 0.7977 0.132 Uiso 0.5 1 calc R U P C 1
H26 H 0.6759 -0.3319 0.8294 0.132 Uiso 0.5 1 calc R U P C 1
C15A C 0.6735(8) -0.2500(11) 0.7396(5) 0.091(9) Uani 0.5 1 d D U P C 1
H27 H 0.6678 -0.2892 0.7203 0.136 Uiso 0.5 1 calc R U P C 1
H28 H 0.6965 -0.2178 0.7310 0.136 Uiso 0.5 1 calc R U P C 1
H29 H 0.6409 -0.2276 0.7380 0.136 Uiso 0.5 1 calc R U P C 1
C1' C 0.7009(6) -0.2780(9) 0.7889(5) 0.142(11) Uani 0.5 1 d D U P C 2
C2' C 0.7316(7) -0.2702(16) 0.7568(6) 0.131(12) Uani 0.5 1 d D U P C 2
H30 H 0.7311 -0.3130 0.7413 0.197 Uiso 0.5 1 calc R U P C 2
H31 H 0.7669 -0.2585 0.7717 0.197 Uiso 0.5 1 calc R U P C 2
H32 H 0.7167 -0.2340 0.7366 0.197 Uiso 0.5 1 calc R U P C 2
C3' C 0.7220(10) -0.3354(13) 0.8193(7) 0.153(13) Uani 0.5 1 d D U P C 2
H33 H 0.7205 -0.3778 0.8032 0.230 Uiso 0.5 1 calc R U P C 2
H34 H 0.7017 -0.3401 0.8399 0.230 Uiso 0.5 1 calc R U P C 2
H35 H 0.7576 -0.3255 0.8346 0.230 Uiso 0.5 1 calc R U P C 2
C4' C 0.6456(5) -0.2913(18) 0.7663(9) 0.149(13) Uani 0.5 1 d D U P C 2
H36 H 0.6427 -0.3344 0.7507 0.223 Uiso 0.5 1 calc R U P C 2
H37 H 0.6324 -0.2543 0.7462 0.223 Uiso 0.5 1 calc R U P C 2
H38 H 0.6256 -0.2939 0.7874 0.223 Uiso 0.5 1 calc R U P C 2
O1B O 0.4986(3) 0.2703(4) 0.6535(3) 0.051(2) Uani 1 1 d . . . . .
O2B O 0.5491(3) 0.3341(4) 0.7051(3) 0.051(2) Uani 1 1 d . . . . .
O3B O 0.4551(7) 0.3204(10) 0.5803(6) 0.064(5) Uani 0.5 1 d . . P D 1
O4B O 0.5593(6) 0.4604(7) 0.6941(5) 0.036(4) Uani 0.5 1 d . . P E 2
C1B C 0.5183(5) 0.3261(7) 0.6675(5) 0.044(4) Uani 1 1 d . U . . .
C2B C 0.5083(5) 0.3872(7) 0.6404(4) 0.045(3) Uani 1 1 d . U . . .
C3B C 0.5281(5) 0.4506(6) 0.6550(4) 0.043(3) Uani 1 1 d . U . . .
C4B C 0.5158(5) 0.5079(6) 0.6291(4) 0.045(4) Uani 1 1 d . U . . .
C5B C 0.4854(5) 0.4969(7) 0.5871(4) 0.047(4) Uani 1 1 d . U . . .
H41 H 0.4791 0.5348 0.5683 0.056 Uiso 1 1 calc R U . . .
C6B C 0.4645(5) 0.4364(7) 0.5715(4) 0.050(4) Uani 1 1 d . U . . .
C7B C 0.4759(5) 0.3805(8) 0.5977(5) 0.053(4) Uani 1 1 d . U . . .
C8B C 0.4301(6) 0.4257(8) 0.5259(5) 0.068(4) Uani 1 1 d . U . . .
C9B C 0.3774(6) 0.4005(9) 0.5284(5) 0.091(5) Uani 1 1 d . U . . .
H42 H 0.3619 0.4346 0.5430 0.136 Uiso 1 1 calc R U . . .
H43 H 0.3813 0.3576 0.5443 0.136 Uiso 1 1 calc R U . . .
H44 H 0.3554 0.3933 0.4994 0.136 Uiso 1 1 calc R U . . .
C10B C 0.4537(7) 0.3735(8) 0.5020(5) 0.087(5) Uani 1 1 d . U . . .
H45 H 0.4585 0.3304 0.5176 0.131 Uiso 1 1 calc R U . . .
H46 H 0.4869 0.3902 0.4996 0.131 Uiso 1 1 calc R U . . .
H47 H 0.4310 0.3665 0.4733 0.131 Uiso 1 1 calc R U . . .
C11B C 0.4219(7) 0.4914(9) 0.5006(5) 0.103(6) Uani 1 1 d . U . . .
H48 H 0.4058 0.5250 0.5151 0.155 Uiso 1 1 calc R U . . .
H49 H 0.3996 0.4829 0.4719 0.155 Uiso 1 1 calc R U . . .
H50 H 0.4548 0.5089 0.4983 0.155 Uiso 1 1 calc R U . . .
C12B C 0.5374(5) 0.5787(7) 0.6455(4) 0.053(4) Uani 1 1 d . U . . .
C13B C 0.5220(7) 0.5964(8) 0.6851(5) 0.089(5) Uani 1 1 d . U . . .
H51 H 0.5355 0.6413 0.6953 0.133 Uiso 1 1 calc R U . . .
H52 H 0.5357 0.5623 0.7073 0.133 Uiso 1 1 calc R U . . .
H53 H 0.4846 0.5971 0.6788 0.133 Uiso 1 1 calc R U . . .
C14B C 0.5932(6) 0.5801(8) 0.6521(6) 0.087(5) Uani 1 1 d . U . . .
H54 H 0.6064 0.6251 0.6624 0.131 Uiso 1 1 calc R U . . .
H55 H 0.6012 0.5704 0.6250 0.131 Uiso 1 1 calc R U . . .
H56 H 0.6091 0.5456 0.6733 0.131 Uiso 1 1 calc R U . . .
C15B C 0.5136(7) 0.6340(8) 0.6128(6) 0.090(5) Uani 1 1 d . U . . .
H57 H 0.5275 0.6785 0.6236 0.135 Uiso 1 1 calc R U . . .
H58 H 0.4764 0.6343 0.6082 0.135 Uiso 1 1 calc R U . . .
H59 H 0.5216 0.6246 0.5857 0.135 Uiso 1 1 calc R U . . .
O1C O 0.4954(3) 0.2056(5) 0.9013(3) 0.055(2) Uani 1 1 d . . . . .
O2C O 0.5388(3) 0.1351(4) 0.8711(3) 0.047(2) Uani 1 1 d . . . . .
O3C O 0.6162(3) 0.0670(4) 0.9257(3) 0.057(3) Uani 1 1 d . . . . .
C1C C 0.5327(5) 0.1655(7) 0.9050(4) 0.045(4) Uani 1 1 d . U . . .
C2C C 0.5685(5) 0.1558(7) 0.9462(4) 0.044(3) Uani 1 1 d . U . . .
C3C C 0.5598(6) 0.1957(8) 0.9795(5) 0.072(5) Uani 1 1 d . U . . .
H60 H 0.5311 0.2253 0.9734 0.086 Uiso 1 1 calc R U . . .
C4C C 0.5913(7) 0.1935(8) 1.0204(5) 0.081(5) Uani 1 1 d . U . . .
C5C C 0.6343(7) 0.1503(9) 1.0265(6) 0.096(6) Uani 1 1 d . U . . .
H61 H 0.6581 0.1490 1.0539 0.116 Uiso 1 1 calc R U . . .
C6C C 0.6433(6) 0.1097(8) 0.9945(6) 0.080(5) Uani 1 1 d . U . . .
C7C C 0.6085(5) 0.1121(7) 0.9540(4) 0.048(4) Uani 1 1 d . U . . .
C8C C 0.6918(9) 0.0644(11) 1.0021(7) 0.111(7) Uani 1 1 d . U . . .
C9C C 0.7289(11) 0.0800(15) 1.0464(9) 0.215(13) Uani 1 1 d . U . . .
H62 H 0.7595 0.0518 1.0506 0.323 Uiso 1 1 calc R U . . .
H63 H 0.7120 0.0700 1.0688 0.323 Uiso 1 1 calc R U . . .
H64 H 0.7385 0.1281 1.0477 0.323 Uiso 1 1 calc R U . . .
C10C C 0.6766(9) -0.0085(12) 1.0002(7) 0.148(9) Uani 1 1 d . U . . .
H65 H 0.7070 -0.0371 1.0043 0.222 Uiso 1 1 calc R U . . .
H66 H 0.6529 -0.0183 0.9723 0.222 Uiso 1 1 calc R U . . .
H67 H 0.6598 -0.0180 1.0228 0.222 Uiso 1 1 calc R U . . .
C11C C 0.7244(9) 0.0841(13) 0.9722(8) 0.160(10) Uani 1 1 d . U . . .
H68 H 0.7545 0.0545 0.9776 0.240 Uiso 1 1 calc R U . . .
H69 H 0.7354 0.1315 0.9774 0.240 Uiso 1 1 calc R U . . .
H70 H 0.7043 0.0788 0.9425 0.240 Uiso 1 1 calc R U . . .
C12C C 0.5804(8) 0.2401(10) 1.0558(6) 0.096(6) Uani 1 1 d . U . . .
C13C C 0.5239(9) 0.2317(12) 1.0568(7) 0.147(9) Uani 1 1 d . U . . .
H71 H 0.5171 0.2614 1.0789 0.220 Uiso 1 1 calc R U . . .
H72 H 0.5177 0.1843 1.0633 0.220 Uiso 1 1 calc R U . . .
H73 H 0.5012 0.2441 1.0290 0.220 Uiso 1 1 calc R U . . .
O1D O 0.3796(3) 0.2177(4) 0.8782(3) 0.052(2) Uani 1 1 d . . . . .
O2D O 0.3273(3) 0.1529(4) 0.8285(3) 0.050(2) Uani 1 1 d . . . . .
O3D O 0.2442(5) 0.1059(7) 0.8422(4) 0.026(4) Uani 0.5 1 d . . P F 1
O4D O 0.3646(10) 0.2394(13) 0.9483(7) 0.098(8) Uani 0.5 1 d . . P G 1
C1D C 0.3399(6) 0.1798(7) 0.8648(5) 0.054(4) Uani 1 1 d . U . . .
C2D C 0.3072(5) 0.1722(6) 0.8948(4) 0.048(4) Uani 1 1 d . U . . .
C3D C 0.3209(6) 0.2040(7) 0.9350(5) 0.059(4) Uani 1 1 d . U . . .
C4D C 0.2899(6) 0.1997(7) 0.9615(5) 0.057(4) Uani 1 1 d . U . . .
C5D C 0.2445(6) 0.1628(7) 0.9473(5) 0.058(4) Uani 1 1 d . U . . .
H75 H 0.2231 0.1593 0.9661 0.070 Uiso 1 1 calc R U . . .
C6D C 0.2283(5) 0.1312(7) 0.9079(5) 0.052(4) Uani 1 1 d . U . . .
C7D C 0.2611(5) 0.1348(6) 0.8811(5) 0.047(4) Uani 1 1 d . U . . .
C8D C 0.1766(6) 0.0989(8) 0.8933(5) 0.065(4) Uani 1 1 d . U . . .
C9D C 0.1801(8) 0.0278(10) 0.8735(7) 0.133(8) Uani 1 1 d . U . . .
H76 H 0.2010 -0.0023 0.8954 0.199 Uiso 1 1 calc R U . . .
H77 H 0.1959 0.0323 0.8499 0.199 Uiso 1 1 calc R U . . .
H78 H 0.1458 0.0087 0.8629 0.199 Uiso 1 1 calc R U . . .
C10D C 0.1425(6) 0.1390(8) 0.8559(5) 0.087(5) Uani 1 1 d . U . . .
H79 H 0.1378 0.1853 0.8652 0.130 Uiso 1 1 calc R U . . .
H80 H 0.1092 0.1165 0.8461 0.130 Uiso 1 1 calc R U . . .
H81 H 0.1588 0.1407 0.8324 0.130 Uiso 1 1 calc R U . . .
C11D C 0.1513(7) 0.0896(10) 0.9287(6) 0.120(7) Uani 1 1 d . U . . .
H82 H 0.1482 0.1338 0.9416 0.180 Uiso 1 1 calc R U . . .
H83 H 0.1720 0.0591 0.9503 0.180 Uiso 1 1 calc R U . . .
H84 H 0.1173 0.0699 0.9171 0.180 Uiso 1 1 calc R U . . .
C12D C 0.3054(5) 0.2365(7) 1.0060(5) 0.075(7) Uani 0.5 1 d D U P H 1
C13D C 0.3128(8) 0.1812(8) 1.0392(7) 0.081(8) Uani 0.5 1 d D U P H 1
H85 H 0.3220 0.2017 1.0678 0.122 Uiso 0.5 1 calc R U P H 1
H86 H 0.3402 0.1507 1.0364 0.122 Uiso 0.5 1 calc R U P H 1
H87 H 0.2810 0.1554 1.0352 0.122 Uiso 0.5 1 calc R U P H 1
C14D C 0.2614(5) 0.2818(10) 1.0084(9) 0.085(8) Uani 0.5 1 d D U P H 1
H88 H 0.2697 0.3052 1.0360 0.127 Uiso 0.5 1 calc R U P H 1
H89 H 0.2306 0.2541 1.0054 0.127 Uiso 0.5 1 calc R U P H 1
H90 H 0.2553 0.3154 0.9853 0.127 Uiso 0.5 1 calc R U P H 1
C15D C 0.3536(6) 0.2779(10) 1.0125(8) 0.089(9) Uani 0.5 1 d D U P H 1
H91 H 0.3614 0.2999 1.0405 0.134 Uiso 0.5 1 calc R U P H 1
H92 H 0.3488 0.3126 0.9901 0.134 Uiso 0.5 1 calc R U P H 1
H93 H 0.3819 0.2479 1.0110 0.134 Uiso 0.5 1 calc R U P H 1
C5' C 0.3034(6) 0.2391(8) 1.0057(5) 0.113(10) Uani 0.5 1 d D U P H 2
C6' C 0.3020(10) 0.3143(8) 0.9965(9) 0.108(10) Uani 0.5 1 d D U P H 2
H94 H 0.3107 0.3396 1.0234 0.162 Uiso 0.5 1 calc R U P H 2
H95 H 0.2676 0.3271 0.9797 0.162 Uiso 0.5 1 calc R U P H 2
H96 H 0.3266 0.3251 0.9802 0.162 Uiso 0.5 1 calc R U P H 2
C7' C 0.3565(6) 0.2182(12) 1.0305(9) 0.122(11) Uani 0.5 1 d D U P H 2
H97 H 0.3657 0.2417 1.0581 0.182 Uiso 0.5 1 calc R U P H 2
H98 H 0.3808 0.2302 1.0142 0.182 Uiso 0.5 1 calc R U P H 2
H99 H 0.3573 0.1690 1.0352 0.182 Uiso 0.5 1 calc R U P H 2
C8' C 0.2655(6) 0.2216(13) 1.0305(8) 0.125(11) Uani 0.5 1 d D U P H 2
H100 H 0.2747 0.2456 1.0580 0.187 Uiso 0.5 1 calc R U P H 2
H101 H 0.2660 0.1725 1.0355 0.187 Uiso 0.5 1 calc R U P H 2
H102 H 0.2312 0.2355 1.0142 0.187 Uiso 0.5 1 calc R U P H 2
O1E O 0.6383(3) 0.1435(4) 0.8557(3) 0.046(2) Uani 1 1 d . . . . .
O2E O 0.5884(3) 0.1989(4) 0.8018(3) 0.047(2) Uani 1 1 d . . . . .
O3E O 0.6324(3) 0.3023(5) 0.7682(3) 0.058(3) Uani 1 1 d . . . . .
C1E C 0.6321(5) 0.1929(7) 0.8300(5) 0.042(3) Uani 1 1 d . U . . .
C2E C 0.6729(5) 0.2425(6) 0.8330(4) 0.040(3) Uani 1 1 d . U . . .
C3E C 0.7162(5) 0.2353(6) 0.8679(4) 0.050(4) Uani 1 1 d . U . . .
H103 H 0.7177 0.1990 0.8875 0.060 Uiso 1 1 calc R U . . .
C4E C 0.7554(6) 0.2787(8) 0.8738(5) 0.069(4) Uani 1 1 d . U . . .
C5E C 0.7511(6) 0.3360(7) 0.8452(5) 0.063(4) Uani 1 1 d . U . . .
H104 H 0.7781 0.3680 0.8494 0.076 Uiso 1 1 calc R U . . .
C6E C 0.7079(5) 0.3443(7) 0.8117(4) 0.048(4) Uani 1 1 d . U . . .
C7E C 0.6692(5) 0.2956(7) 0.8042(4) 0.042(3) Uani 1 1 d . U . . .
C8E C 0.7038(6) 0.4092(7) 0.7840(5) 0.063(4) Uani 1 1 d . U . . .
C9E C 0.7017(7) 0.3916(9) 0.7378(6) 0.101(6) Uani 1 1 d . U . . .
H105 H 0.6990 0.4336 0.7211 0.152 Uiso 1 1 calc R U . . .
H106 H 0.6719 0.3628 0.7258 0.152 Uiso 1 1 calc R U . . .
H107 H 0.7329 0.3673 0.7370 0.152 Uiso 1 1 calc R U . . .
C10E C 0.6558(7) 0.4494(8) 0.7865(6) 0.098(6) Uani 1 1 d . U . . .
H108 H 0.6525 0.4902 0.7686 0.147 Uiso 1 1 calc R U . . .
H109 H 0.6590 0.4627 0.8161 0.147 Uiso 1 1 calc R U . . .
H110 H 0.6254 0.4209 0.7762 0.147 Uiso 1 1 calc R U . . .
C11E C 0.7503(6) 0.4584(8) 0.7994(5) 0.082(5) Uani 1 1 d . U . . .
H111 H 0.7457 0.4979 0.7804 0.124 Uiso 1 1 calc R U . . .
H112 H 0.7819 0.4346 0.7990 0.124 Uiso 1 1 calc R U . . .
H113 H 0.7525 0.4736 0.8286 0.124 Uiso 1 1 calc R U . . .
C12E C 0.8060(8) 0.2691(10) 0.9108(7) 0.102(6) Uani 1 1 d . U . . .
C13E C 0.8001(10) 0.2271(13) 0.9443(9) 0.190(11) Uani 1 1 d . U . . .
H114 H 0.7924 0.1806 0.9337 0.285 Uiso 1 1 calc R U . . .
H115 H 0.7721 0.2442 0.9551 0.285 Uiso 1 1 calc R U . . .
H116 H 0.8318 0.2271 0.9674 0.285 Uiso 1 1 calc R U . . .
C14E C 0.8490(9) 0.2601(12) 0.8926(8) 0.154(8) Uani 1 1 d . U . . .
H117 H 0.8456 0.2165 0.8775 0.231 Uiso 1 1 calc R U . . .
H118 H 0.8809 0.2605 0.9155 0.231 Uiso 1 1 calc R U . . .
H119 H 0.8494 0.2971 0.8725 0.231 Uiso 1 1 calc R U . . .
C15E C 0.8186(8) 0.3403(10) 0.9342(6) 0.126(7) Uani 1 1 d . U . . .
H120 H 0.8496 0.3362 0.9579 0.190 Uiso 1 1 calc R U . . .
H121 H 0.7900 0.3543 0.9454 0.190 Uiso 1 1 calc R U . . .
H122 H 0.8240 0.3744 0.9139 0.190 Uiso 1 1 calc R U . . .
O1F O 0.4545(4) 0.0338(4) 0.7895(3) 0.047(2) Uani 1 1 d . . . . .
O2F O 0.3706(4) 0.0519(4) 0.7740(3) 0.054(3) Uani 1 1 d . . . . .
O3F O 0.4784(4) -0.1007(4) 0.7975(3) 0.050(2) Uani 1 1 d . . . . .
C1F C 0.4084(6) 0.0132(7) 0.7753(4) 0.048(4) Uani 1 1 d . U . . .
C2F C 0.3982(5) -0.0567(7) 0.7575(4) 0.047(4) Uani 1 1 d . U . . .
C3F C 0.3500(6) -0.0672(7) 0.7279(4) 0.054(4) Uani 1 1 d . U . . .
H123 H 0.3262 -0.0308 0.7212 0.064 Uiso 1 1 calc R U . . .
C4F C 0.3372(6) -0.1296(8) 0.7087(5) 0.067(4) Uani 1 1 d . U . . .
C5F C 0.3737(6) -0.1820(7) 0.7219(5) 0.060(4) Uani 1 1 d . U . . .
H124 H 0.3652 -0.2258 0.7097 0.072 Uiso 1 1 calc R U . . .
C6F C 0.4202(5) -0.1744(7) 0.7508(4) 0.047(4) Uani 1 1 d . U . . .
C7F C 0.4347(6) -0.1095(7) 0.7688(4) 0.047(4) Uani 1 1 d . U . . .
C8F C 0.4562(5) -0.2341(7) 0.7643(4) 0.052(4) Uani 1 1 d . U . . .
C9F C 0.5075(6) -0.2212(7) 0.7554(5) 0.074(5) Uani 1 1 d . U . . .
H125 H 0.5225 -0.1793 0.7698 0.110 Uiso 1 1 calc R U . . .
H126 H 0.5027 -0.2164 0.7245 0.110 Uiso 1 1 calc R U . . .
H127 H 0.5305 -0.2594 0.7660 0.110 Uiso 1 1 calc R U . . .
C10F C 0.4636(7) -0.2484(7) 0.8107(5) 0.077(5) Uani 1 1 d . U . . .
H128 H 0.4765 -0.2075 0.8273 0.116 Uiso 1 1 calc R U . . .
H129 H 0.4882 -0.2855 0.8196 0.116 Uiso 1 1 calc R U . . .
H130 H 0.4308 -0.2615 0.8157 0.116 Uiso 1 1 calc R U . . .
C11F C 0.4367(6) -0.2988(7) 0.7410(5) 0.067(4) Uani 1 1 d . U . . .
H131 H 0.4318 -0.2922 0.7103 0.100 Uiso 1 1 calc R U . . .
H132 H 0.4041 -0.3111 0.7465 0.100 Uiso 1 1 calc R U . . .
H133 H 0.4616 -0.3353 0.7512 0.100 Uiso 1 1 calc R U . . .
C12F C 0.2850(5) -0.1345(6) 0.6746(4) 0.064(7) Uani 0.5 1 d D U P I 1
C13F C 0.2863(9) -0.0879(8) 0.6380(6) 0.087(9) Uani 0.5 1 d D U P I 1
H134 H 0.2533 -0.0898 0.6163 0.131 Uiso 0.5 1 calc R U P I 1
H135 H 0.3135 -0.1024 0.6253 0.131 Uiso 0.5 1 calc R U P I 1
H136 H 0.2928 -0.0412 0.6486 0.131 Uiso 0.5 1 calc R U P I 1
C14F C 0.2435(8) -0.1126(11) 0.6947(6) 0.103(9) Uani 0.5 1 d D U P I 1
H137 H 0.2102 -0.1162 0.6736 0.154 Uiso 0.5 1 calc R U P I 1
H138 H 0.2494 -0.0654 0.7043 0.154 Uiso 0.5 1 calc R U P I 1
H139 H 0.2440 -0.1419 0.7191 0.154 Uiso 0.5 1 calc R U P I 1
C15F C 0.2762(9) -0.2068(6) 0.6590(7) 0.053(7) Uani 0.5 1 d D U P I 1
H140 H 0.2427 -0.2103 0.6381 0.080 Uiso 0.5 1 calc R U P I 1
H141 H 0.2771 -0.2369 0.6833 0.080 Uiso 0.5 1 calc R U P I 1
H142 H 0.3030 -0.2202 0.6456 0.080 Uiso 0.5 1 calc R U P I 1
C9' C 0.2848(6) -0.1474(8) 0.6753(5) 0.116(9) Uani 0.5 1 d D U P I 2
C11' C 0.2504(9) -0.0859(8) 0.6666(8) 0.092(9) Uani 0.5 1 d D U P I 2
H143 H 0.2184 -0.0975 0.6453 0.138 Uiso 0.5 1 calc R U P I 2
H144 H 0.2675 -0.0489 0.6556 0.138 Uiso 0.5 1 calc R U P I 2
H145 H 0.2428 -0.0713 0.6931 0.138 Uiso 0.5 1 calc R U P I 2
C12' C 0.2977(9) -0.1695(13) 0.6350(6) 0.141(12) Uani 0.5 1 d D U P I 2
H146 H 0.2663 -0.1820 0.6134 0.212 Uiso 0.5 1 calc R U P I 2
H147 H 0.3206 -0.2089 0.6412 0.212 Uiso 0.5 1 calc R U P I 2
H148 H 0.3146 -0.1322 0.6243 0.212 Uiso 0.5 1 calc R U P I 2
C10' C 0.2591(10) -0.2046(9) 0.6926(7) 0.133(11) Uani 0.5 1 d D U P I 2
H149 H 0.2274 -0.2171 0.6714 0.199 Uiso 0.5 1 calc R U P I 2
H150 H 0.2513 -0.1898 0.7190 0.199 Uiso 0.5 1 calc R U P I 2
H151 H 0.2820 -0.2439 0.6987 0.199 Uiso 0.5 1 calc R U P I 2
O1G O 0.5074(3) -0.0231(4) 0.7340(3) 0.044(2) Uani 1 1 d . . . . .
O2G O 0.5049(3) 0.0877(4) 0.7230(3) 0.042(2) Uani 1 1 d . . . . .
O3G O 0.5052(3) 0.1256(4) 0.6413(3) 0.046(2) Uani 1 1 d . . . . .
C1G C 0.4990(5) 0.0267(8) 0.7086(4) 0.044(3) Uani 1 1 d . U . . .
C2G C 0.4836(5) 0.0128(6) 0.6618(4) 0.039(3) Uani 1 1 d . U . . .
C3G C 0.4854(5) 0.0628(7) 0.6310(4) 0.046(4) Uani 1 1 d . U . . .
C4G C 0.4680(5) 0.0448(7) 0.5868(4) 0.045(4) Uani 1 1 d . U . . .
C5G C 0.4537(5) -0.0202(7) 0.5771(5) 0.053(4) Uani 1 1 d . U . . .
H152 H 0.4437 -0.0321 0.5477 0.064 Uiso 1 1 calc R U . . .
C6G C 0.4524(6) -0.0714(7) 0.6065(5) 0.058(4) Uani 1 1 d . U . . .
C7G C 0.4671(5) -0.0527(7) 0.6487(4) 0.048(4) Uani 1 1 d . U . . .
H153 H 0.4660 -0.0856 0.6698 0.058 Uiso 1 1 calc R U . . .
C8G C 0.4679(5) 0.1000(7) 0.5531(4) 0.053(4) Uani 1 1 d . U . . .
C9G C 0.5231(5) 0.1196(8) 0.5553(5) 0.070(5) Uani 1 1 d . U . . .
H154 H 0.5232 0.1551 0.5342 0.105 Uiso 1 1 calc R U . . .
H155 H 0.5415 0.0796 0.5493 0.105 Uiso 1 1 calc R U . . .
H156 H 0.5399 0.1368 0.5840 0.105 Uiso 1 1 calc R U . . .
C43 C 0.4445(6) 0.0705(7) 0.5079(4) 0.065(4) Uani 1 1 d . U . . .
H157 H 0.4441 0.1057 0.4864 0.097 Uiso 1 1 calc R U . . .
H158 H 0.4095 0.0553 0.5055 0.097 Uiso 1 1 calc R U . . .
H159 H 0.4651 0.0319 0.5031 0.097 Uiso 1 1 calc R U . . .
C11G C 0.4354(6) 0.1607(7) 0.5580(4) 0.064(4) Uani 1 1 d . U . . .
H160 H 0.4362 0.1947 0.5362 0.095 Uiso 1 1 calc R U . . .
H161 H 0.4488 0.1806 0.5865 0.095 Uiso 1 1 calc R U . . .
H162 H 0.4001 0.1458 0.5546 0.095 Uiso 1 1 calc R U . . .
C12G C 0.4393(6) -0.1457(8) 0.5903(5) 0.074(5) Uani 1 1 d . U . . .
C13G C 0.3892(8) -0.1489(9) 0.5569(6) 0.115(7) Uani 1 1 d . U . . .
H163 H 0.3901 -0.1181 0.5333 0.172 Uiso 1 1 calc R U . . .
H164 H 0.3617 -0.1350 0.5694 0.172 Uiso 1 1 calc R U . . .
H165 H 0.3831 -0.1954 0.5460 0.172 Uiso 1 1 calc R U . . .
C14G C 0.4805(7) -0.1718(8) 0.5712(5) 0.090(6) Uani 1 1 d . U . . .
H166 H 0.4823 -0.1429 0.5471 0.135 Uiso 1 1 calc R U . . .
H167 H 0.4725 -0.2185 0.5611 0.135 Uiso 1 1 calc R U . . .
H168 H 0.5135 -0.1710 0.5929 0.135 Uiso 1 1 calc R U . . .
C15G C 0.4380(7) -0.1947(7) 0.6281(5) 0.082(5) Uani 1 1 d . U . . .
H169 H 0.4290 -0.2406 0.6169 0.123 Uiso 1 1 calc R U . . .
H170 H 0.4125 -0.1785 0.6422 0.123 Uiso 1 1 calc R U . . .
H171 H 0.4717 -0.1955 0.6488 0.123 Uiso 1 1 calc R U . . .
O1H O 0.4112(3) 0.1587(4) 0.7359(3) 0.046(2) Uani 1 1 d . . . . .
O2H O 0.4236(3) 0.1661(4) 0.6713(3) 0.045(2) Uani 1 1 d . . . . .
O3H O 0.3106(3) 0.1644(4) 0.7367(3) 0.053(2) Uani 1 1 d . . . . .
C1H C 0.3947(5) 0.1541(6) 0.6950(5) 0.045(3) Uani 1 1 d . U . . .
C2H C 0.3409(5) 0.1340(6) 0.6758(4) 0.047(4) Uani 1 1 d . U . . .
C3H C 0.3287(5) 0.1133(7) 0.6323(4) 0.053(4) Uani 1 1 d . U . . .
H172 H 0.3550 0.1114 0.6180 0.063 Uiso 1 1 calc R U . . .
C4H C 0.2799(5) 0.0961(7) 0.6107(4) 0.055(4) Uani 1 1 d . U . . .
C5H C 0.2419(6) 0.0998(7) 0.6338(5) 0.064(4) Uani 1 1 d . U . . .
H173 H 0.2079 0.0874 0.6192 0.077 Uiso 1 1 calc R U . . .
C6H C 0.2515(5) 0.1202(7) 0.6756(4) 0.051(4) Uani 1 1 d . U . . .
C7H C 0.3027(5) 0.1393(6) 0.6976(5) 0.047(4) Uani 1 1 d . U . . .
C8H C 0.2074(5) 0.1257(7) 0.6976(5) 0.059(4) Uani 1 1 d . U . . .
C9H C 0.2008(5) 0.2002(8) 0.7086(5) 0.075(5) Uani 1 1 d . U . . .
H174 H 0.1926 0.2273 0.6823 0.112 Uiso 1 1 calc R U . . .
H175 H 0.2325 0.2169 0.7280 0.112 Uiso 1 1 calc R U . . .
H176 H 0.1729 0.2041 0.7223 0.112 Uiso 1 1 calc R U . . .
C10H C 0.1569(5) 0.0987(9) 0.6689(5) 0.077(5) Uani 1 1 d . U . . .
H177 H 0.1469 0.1261 0.6428 0.115 Uiso 1 1 calc R U . . .
H178 H 0.1303 0.1014 0.6841 0.115 Uiso 1 1 calc R U . . .
H179 H 0.1614 0.0513 0.6614 0.115 Uiso 1 1 calc R U . . .
C11H C 0.2197(6) 0.0799(8) 0.7380(5) 0.072(5) Uani 1 1 d . U . . .
H180 H 0.1920 0.0833 0.7520 0.108 Uiso 1 1 calc R U . . .
H181 H 0.2518 0.0949 0.7578 0.108 Uiso 1 1 calc R U . . .
H182 H 0.2231 0.0326 0.7297 0.108 Uiso 1 1 calc R U . . .
C12H C 0.2657(6) 0.0796(9) 0.5623(6) 0.083(5) Uani 1 1 d . U . . .
C13H C 0.2158(7) 0.0420(9) 0.5481(6) 0.099(6) Uani 1 1 d . U . . .
H183 H 0.2083 0.0320 0.5175 0.149 Uiso 1 1 calc R U . . .
H184 H 0.1884 0.0701 0.5535 0.149 Uiso 1 1 calc R U . . .
H185 H 0.2181 -0.0006 0.5642 0.149 Uiso 1 1 calc R U . . .
C14H C 0.2612(8) 0.1488(11) 0.5376(6) 0.129(8) Uani 1 1 d . U . . .
H186 H 0.2529 0.1400 0.5068 0.193 Uiso 1 1 calc R U . . .
H187 H 0.2937 0.1733 0.5466 0.193 Uiso 1 1 calc R U . . .
H188 H 0.2340 0.1763 0.5440 0.193 Uiso 1 1 calc R U . . .
C15H C 0.3070(7) 0.0348(11) 0.5532(7) 0.122(7) Uani 1 1 d . U . . .
H212 H 0.2986 0.0244 0.5227 0.183 Uiso 1 1 calc R U . . .
H213 H 0.3094 -0.0075 0.5696 0.183 Uiso 1 1 calc R U . . .
H214 H 0.3399 0.0587 0.5617 0.183 Uiso 1 1 calc R U . . .
O1I O 0.4901(3) 0.2669(4) 0.8207(3) 0.049(2) Uani 1 1 d . . . . .
O2I O 0.5441(4) 0.3322(4) 0.7990(3) 0.052(2) Uani 1 1 d . . . . .
O3I O 0.4393(3) 0.3271(4) 0.8726(3) 0.057(3) Uani 1 1 d . . . . .
C1I C 0.5143(6) 0.3239(8) 0.8217(5) 0.054(4) Uani 1 1 d . U . . .
C2I C 0.5070(5) 0.3806(7) 0.8512(5) 0.054(4) Uani 1 1 d . U . . .
C3I C 0.4713(6) 0.3771(7) 0.8739(4) 0.056(4) Uani 1 1 d . U . . .
C4I C 0.4662(6) 0.4318(8) 0.9024(5) 0.071(5) Uani 1 1 d . U . . .
C5I C 0.4977(7) 0.4881(8) 0.9012(5) 0.082(5) Uani 1 1 d . U . . .
H189 H 0.4947 0.5260 0.9185 0.098 Uiso 1 1 calc R U . . .
C6I C 0.5320(7) 0.4932(9) 0.8774(6) 0.083(5) Uani 1 1 d . U . . .
C7I C 0.5373(6) 0.4382(7) 0.8520(5) 0.062(4) Uani 1 1 d . U . . .
H190 H 0.5612 0.4398 0.8354 0.074 Uiso 1 1 calc R U . . .
C8I C 0.4290(6) 0.4290(7) 0.9296(5) 0.058(4) Uani 1 1 d . U . . .
C9I C 0.3757(6) 0.4170(8) 0.9049(5) 0.075(5) Uani 1 1 d . U . . .
H191 H 0.3647 0.4535 0.8840 0.113 Uiso 1 1 calc R U . . .
H192 H 0.3537 0.4163 0.9244 0.113 Uiso 1 1 calc R U . . .
H193 H 0.3733 0.3733 0.8901 0.113 Uiso 1 1 calc R U . . .
C10I C 0.4492(6) 0.3749(7) 0.9632(5) 0.069(4) Uani 1 1 d . U . . .
H194 H 0.4485 0.3306 0.9493 0.104 Uiso 1 1 calc R U . . .
H195 H 0.4278 0.3733 0.9831 0.104 Uiso 1 1 calc R U . . .
H196 H 0.4844 0.3859 0.9789 0.104 Uiso 1 1 calc R U . . .
C11I C 0.4307(7) 0.4982(8) 0.9534(6) 0.097(6) Uani 1 1 d . U . . .
H197 H 0.4175 0.5343 0.9325 0.146 Uiso 1 1 calc R U . . .
H198 H 0.4661 0.5086 0.9690 0.146 Uiso 1 1 calc R U . . .
H199 H 0.4097 0.4952 0.9735 0.146 Uiso 1 1 calc R U . . .
C12I C 0.5635(9) 0.5576(11) 0.8781(7) 0.109(7) Uani 1 1 d . U . . .
C13I C 0.5607(11) 0.5790(13) 0.8319(9) 0.184(11) Uani 1 1 d . U . . .
H200 H 0.5805 0.6207 0.8323 0.275 Uiso 1 1 calc R U . . .
H201 H 0.5250 0.5870 0.8163 0.275 Uiso 1 1 calc R U . . .
H202 H 0.5748 0.5427 0.8178 0.275 Uiso 1 1 calc R U . . .
C14I C 0.5411(9) 0.6186(10) 0.8937(8) 0.139(8) Uani 1 1 d . U . . .
H203 H 0.5425 0.6127 0.9239 0.208 Uiso 1 1 calc R U . . .
H204 H 0.5055 0.6241 0.8770 0.208 Uiso 1 1 calc R U . . .
H205 H 0.5607 0.6591 0.8903 0.208 Uiso 1 1 calc R U . . .
C15I C 0.6143(10) 0.5437(13) 0.9014(10) 0.196(12) Uani 1 1 d . U . . .
H206 H 0.6151 0.5309 0.9308 0.294 Uiso 1 1 calc R U . . .
H207 H 0.6354 0.5842 0.9019 0.294 Uiso 1 1 calc R U . . .
H208 H 0.6278 0.5062 0.8878 0.294 Uiso 1 1 calc R U . . .
N1 N 0.6247(4) 0.0698(5) 0.7504(4) 0.065(3) Uani 1 1 d D U . . .
H1A H 0.6036 0.1046 0.7318 0.078 Uiso 1 1 calc . U . . .
H1B H 0.6110 0.0634 0.7755 0.078 Uiso 1 1 calc . U . . .
N2 N 0.4133(5) 0.3200(6) 0.7255(4) 0.086(3) Uani 1 1 d D U . . .
H2A H 0.4065 0.3075 0.7529 0.104 Uiso 1 1 calc . U . . .
H2B H 0.4385 0.2873 0.7199 0.104 Uiso 1 1 calc . U . . .
N3 N 0.4394(6) 0.0389(7) 0.8776(5) 0.105(4) Uani 1 1 d D U . . .
H3A H 0.4745 0.0228 0.8794 0.126 Uiso 1 1 calc . U . . .
H3B H 0.4300 0.0749 0.8556 0.126 Uiso 1 1 calc . U . . .
C4 C 0.6205(7) 0.0027(7) 0.7258(5) 0.085(4) Uani 1 1 d D U . . .
H224 H 0.6506 -0.0262 0.7386 0.102 Uiso 1 1 calc R U . . .
H225 H 0.5895 -0.0221 0.7277 0.102 Uiso 1 1 calc R U . . .
C5 C 0.6179(7) 0.0162(8) 0.6813(5) 0.102(5) Uani 1 1 d D U . . .
H238 H 0.6508 0.0348 0.6787 0.123 Uiso 1 1 calc R U . . .
H239 H 0.5907 0.0497 0.6693 0.123 Uiso 1 1 calc R U . . .
C6 C 0.6057(8) -0.0546(9) 0.6560(7) 0.127(7) Uani 1 1 d D U . . .
H231 H 0.6044 -0.0475 0.6259 0.191 Uiso 1 1 calc R U . . .
H232 H 0.5727 -0.0719 0.6583 0.191 Uiso 1 1 calc R U . . .
H233 H 0.6326 -0.0875 0.6686 0.191 Uiso 1 1 calc R U . . .
C7 C 0.6797(5) 0.0953(8) 0.7657(5) 0.075(3) Uani 1 1 d D U . . .
H222 H 0.6965 0.0910 0.7423 0.090 Uiso 1 1 calc R U . . .
H223 H 0.6797 0.1439 0.7735 0.090 Uiso 1 1 calc R U . . .
C8 C 0.7078(5) 0.0562(8) 0.8024(5) 0.079(4) Uani 1 1 d D U . . .
H220 H 0.7089 0.0076 0.7947 0.095 Uiso 1 1 calc R U . . .
H221 H 0.6914 0.0601 0.8261 0.095 Uiso 1 1 calc R U . . .
C9 C 0.7640(5) 0.0874(9) 0.8161(6) 0.098(5) Uani 1 1 d D U . . .
H242 H 0.7845 0.0633 0.8413 0.147 Uiso 1 1 calc R U . . .
H243 H 0.7622 0.1357 0.8229 0.147 Uiso 1 1 calc R U . . .
H244 H 0.7799 0.0825 0.7925 0.147 Uiso 1 1 calc R U . . .
C10 C 0.3635(6) 0.3153(9) 0.6894(5) 0.100(4) Uani 1 1 d D U . . .
H226 H 0.3461 0.2723 0.6929 0.121 Uiso 1 1 calc R U . . .
H227 H 0.3409 0.3530 0.6930 0.121 Uiso 1 1 calc R U . . .
C11 C 0.3689(7) 0.3178(10) 0.6461(5) 0.116(5) Uani 1 1 d D U . . .
H240 H 0.3933 0.2826 0.6420 0.139 Uiso 1 1 calc R U . . .
H241 H 0.3816 0.3629 0.6401 0.139 Uiso 1 1 calc R U . . .
C12 C 0.3130(7) 0.3039(11) 0.6149(7) 0.143(7) Uani 1 1 d D U . . .
H245 H 0.3146 0.3057 0.5851 0.214 Uiso 1 1 calc R U . . .
H246 H 0.2893 0.3386 0.6196 0.214 Uiso 1 1 calc R U . . .
H247 H 0.3012 0.2589 0.6209 0.214 Uiso 1 1 calc R U . . .
C13 C 0.4359(7) 0.3919(7) 0.7289(6) 0.099(4) Uani 1 1 d D U . . .
H234 H 0.4727 0.3905 0.7442 0.119 Uiso 1 1 calc R U . . .
H235 H 0.4323 0.4108 0.7000 0.119 Uiso 1 1 calc R U . . .
C14 C 0.4087(7) 0.4343(8) 0.7522(6) 0.105(5) Uani 1 1 d D U . . .
H236 H 0.4111 0.4149 0.7808 0.126 Uiso 1 1 calc R U . . .
H237 H 0.3722 0.4382 0.7364 0.126 Uiso 1 1 calc R U . . .
C15 C 0.4363(8) 0.5071(8) 0.7563(6) 0.115(6) Uani 1 1 d D U . . .
H228 H 0.4192 0.5386 0.7714 0.172 Uiso 1 1 calc R U . . .
H229 H 0.4342 0.5250 0.7277 0.172 Uiso 1 1 calc R U . . .
H230 H 0.4722 0.5023 0.7723 0.172 Uiso 1 1 calc R U . . .
C16 C 0.4005(8) -0.0205(10) 0.8681(8) 0.152(5) Uani 1 1 d D U . . .
H255 H 0.4105 -0.0480 0.8461 0.182 Uiso 1 1 calc R U . . .
H256 H 0.4093 -0.0484 0.8944 0.182 Uiso 1 1 calc R U . . .
C17 C 0.3446(8) -0.0201(13) 0.8547(8) 0.169(6) Uani 1 1 d D U . . .
H253 H 0.3357 0.0233 0.8390 0.203 Uiso 1 1 calc R U . . .
H254 H 0.3345 -0.0144 0.8816 0.203 Uiso 1 1 calc R U . . .
C18 C 0.3043(10) -0.0736(12) 0.8276(8) 0.179(9) Uani 1 1 d D U . . .
H250 H 0.2696 -0.0552 0.8225 0.269 Uiso 1 1 calc R U . . .
H251 H 0.3067 -0.1163 0.8435 0.269 Uiso 1 1 calc R U . . .
H252 H 0.3117 -0.0821 0.8002 0.269 Uiso 1 1 calc R U . . .
C19 C 0.4347(9) 0.0639(11) 0.9208(5) 0.146(5) Uani 1 1 d D U . . .
H19A H 0.4465 0.1117 0.9241 0.175 Uiso 1 1 calc R U . . .
H19B H 0.3980 0.0641 0.9198 0.175 Uiso 1 1 calc R U . . .
C20 C 0.4616(11) 0.0274(13) 0.9590(7) 0.190(7) Uani 1 1 d D U . . .
H260 H 0.4976 0.0179 0.9597 0.228 Uiso 1 1 calc R U . . .
H261 H 0.4442 -0.0153 0.9629 0.228 Uiso 1 1 calc R U . . .
C21 C 0.4567(13) 0.0851(15) 0.9930(10) 0.240(11) Uani 1 1 d D U . . .
H257 H 0.4705 0.0677 1.0221 0.361 Uiso 1 1 calc R U . . .
H258 H 0.4206 0.0970 0.9887 0.361 Uiso 1 1 calc R U . . .
H259 H 0.4759 0.1255 0.9889 0.361 Uiso 1 1 calc R U . . .
C22 C 0.5895(10) 0.3098(11) 1.0463(7) 0.148(9) Uani 1 1 d . U . . .
H209 H 0.5824 0.3396 1.0682 0.222 Uiso 1 1 calc R U . . .
H210 H 0.5672 0.3221 1.0183 0.222 Uiso 1 1 calc R U . . .
H211 H 0.6253 0.3152 1.0460 0.222 Uiso 1 1 calc R U . . .
C24 C 0.6117(10) 0.2184(13) 1.0995(7) 0.173(10) Uani 1 1 d . U . . .
H215 H 0.6042 0.2481 1.1212 0.260 Uiso 1 1 calc R U . . .
H216 H 0.6481 0.2215 1.1008 0.260 Uiso 1 1 calc R U . . .
H217 H 0.6032 0.1713 1.1048 0.260 Uiso 1 1 calc R U . . .
N1S N 0.6887(8) 0.4011(11) 0.9242(6) 0.143(8) Uani 1 1 d . . . . .
C1S C 0.6584(12) 0.3558(15) 0.9255(10) 0.149(11) Uani 1 1 d . U . . .
C2S C 0.6267(8) 0.3024(11) 0.9243(7) 0.122(7) Uani 1 1 d . U . . .
O1S O 0.8116(16) 0.581(2) 0.9069(13) 0.395(18) Uani 1 1 d D U . . .
C3S C 0.778(2) 0.549(3) 0.9328(19) 0.39(2) Uani 1 1 d D U . . .

loop_
_atom_site_aniso_label
_atom_site_aniso_U_11
_atom_site_aniso_U_22
_atom_site_aniso_U_33
_atom_site_aniso_U_23
_atom_site_aniso_U_13
_atom_site_aniso_U_12
La1 0.0364(5) 0.0379(5) 0.0408(5) -0.0039(4) 0.0056(4) -0.0012(4)
Mn1 0.0503(15) 0.0442(13) 0.0408(13) -0.0011(10) 0.0097(11) 0.0058(10)
Mn2 0.0359(13) 0.0510(14) 0.0479(13) -0.0110(10) 0.0083(11) -0.0029(10)
Mn3 0.0464(14) 0.0370(12) 0.0422(13) -0.0037(9) 0.0071(11) -0.0008(9)
Mn4 0.0392(14) 0.0453(13) 0.0453(13) 0.0029(10) -0.0005(11) -0.0054(10)
Mn5 0.0338(13) 0.0436(13) 0.0413(13) -0.0013(10) 0.0041(10) -0.0034(9)
Mn6 0.0433(14) 0.0468(13) 0.0538(14) -0.0149(11) 0.0073(11) 0.0009(10)
O1 0.043(6) 0.038(5) 0.045(6) -0.002(4) 0.010(5) -0.007(4)
O2 0.043(6) 0.050(6) 0.039(5) -0.008(4) 0.008(4) -0.001(4)
O3 0.041(6) 0.044(5) 0.037(5) 0.004(4) 0.005(4) 0.003(4)
O4 0.049(6) 0.050(6) 0.047(6) 0.010(4) 0.009(5) 0.000(4)
O5 0.040(6) 0.068(7) 0.067(7) -0.011(5) 0.013(5) 0.013(5)
O6 0.061(7) 0.050(6) 0.071(7) 0.010(5) 0.022(6) 0.006(5)
C1 0.050(9) 0.081(10) 0.075(10) 0.001(8) 0.019(9) -0.009(8)
C2 0.20(2) 0.185(19) 0.162(18) 0.002(15) 0.061(16) -0.019(16)
C3 0.069(11) 0.074(10) 0.070(10) 0.009(9) 0.015(9) 0.001(8)
O1A 0.046(6) 0.048(6) 0.044(6) 0.000(5) 0.004(5) -0.001(4)
O2A 0.051(7) 0.045(6) 0.055(6) -0.001(5) 0.002(6) 0.005(5)
O4A 0.145(19) 0.142(18) 0.19(2) -0.029(15) 0.058(16) 0.023(15)
C1A 0.043(8) 0.040(7) 0.036(7) 0.005(6) 0.003(6) 0.005(6)
C2A 0.045(7) 0.048(7) 0.044(7) -0.004(6) 0.005(6) 0.000(6)
C3A 0.055(8) 0.065(8) 0.076(8) -0.002(7) 0.020(7) 0.011(7)
C4A 0.065(8) 0.057(8) 0.078(8) -0.015(7) 0.020(7) -0.003(7)
C5A 0.053(8) 0.057(8) 0.078(8) -0.008(7) 0.018(7) 0.002(6)
C6A 0.050(8) 0.064(8) 0.053(7) 0.002(6) 0.016(6) 0.004(6)
C7A 0.042(7) 0.051(7) 0.048(7) 0.008(6) 0.009(6) 0.005(6)
C8A 0.060(8) 0.071(8) 0.064(8) -0.004(7) 0.016(7) 0.006(7)
C9A 0.105(14) 0.167(16) 0.120(15) -0.009(12) 0.025(12) -0.027(12)
C10A 0.099(14) 0.177(17) 0.170(17) -0.043(14) 0.011(13) 0.028(13)
C11A 0.129(15) 0.174(17) 0.121(15) 0.025(13) 0.011(12) -0.042(13)
C12A 0.067(10) 0.071(10) 0.091(10) -0.014(8) 0.018(8) 0.006(8)
C13A 0.076(14) 0.063(13) 0.096(14) -0.035(12) 0.021(12) 0.017(11)
C14A 0.084(14) 0.067(14) 0.106(15) -0.018(12) 0.015(12) 0.015(12)
C15A 0.081(14) 0.089(14) 0.096(14) -0.034(12) 0.012(12) -0.015(12)
C1' 0.140(13) 0.138(13) 0.145(13) -0.008(9) 0.035(9) -0.003(9)
C2' 0.142(17) 0.134(17) 0.121(17) -0.027(14) 0.041(14) 0.002(14)
C3' 0.159(18) 0.137(18) 0.153(18) 0.000(14) 0.025(14) -0.015(14)
C4' 0.150(18) 0.143(17) 0.148(18) -0.020(14) 0.032(14) -0.008(14)
O1B 0.051(6) 0.045(6) 0.049(6) -0.003(5) 0.001(5) -0.016(5)
O2B 0.051(6) 0.047(6) 0.045(6) -0.003(4) -0.003(5) -0.017(4)
O3B 0.062(14) 0.068(14) 0.053(13) -0.001(11) 0.000(11) -0.009(11)
O4B 0.033(11) 0.038(10) 0.025(10) -0.009(8) -0.014(9) 0.005(8)
C1B 0.041(7) 0.049(7) 0.041(7) 0.002(6) 0.005(6) -0.003(6)
C2B 0.036(7) 0.042(7) 0.054(7) -0.002(6) 0.009(6) 0.000(6)
C3B 0.036(7) 0.042(7) 0.051(7) 0.006(6) 0.010(6) 0.003(6)
C4B 0.041(7) 0.048(7) 0.049(7) 0.000(6) 0.017(6) 0.002(6)
C5B 0.049(7) 0.048(7) 0.043(7) 0.000(6) 0.012(6) -0.001(6)
C6B 0.046(7) 0.055(7) 0.049(7) -0.003(6) 0.013(6) 0.006(6)
C7B 0.054(8) 0.052(7) 0.050(7) 0.001(7) 0.011(6) -0.003(6)
C8B 0.073(8) 0.071(8) 0.059(8) -0.001(7) 0.017(7) 0.005(7)
C9B 0.079(12) 0.115(12) 0.059(10) -0.023(9) -0.016(9) -0.001(10)
C10B 0.090(12) 0.108(12) 0.060(10) -0.019(9) 0.015(9) -0.004(9)
C11B 0.119(14) 0.116(13) 0.060(10) 0.010(10) -0.002(10) 0.017(11)
C12B 0.041(7) 0.060(8) 0.054(8) -0.006(6) 0.007(6) -0.001(6)
C13B 0.115(13) 0.088(11) 0.073(11) -0.037(9) 0.041(10) -0.022(9)
C14B 0.073(11) 0.072(10) 0.119(13) -0.014(9) 0.028(10) -0.012(8)
C15B 0.095(12) 0.073(11) 0.098(12) 0.003(9) 0.017(10) 0.003(9)
O1C 0.045(6) 0.072(7) 0.045(6) -0.012(5) 0.007(5) 0.007(5)
O2C 0.045(6) 0.048(6) 0.049(6) -0.004(5) 0.016(5) -0.001(4)
O3C 0.068(7) 0.051(6) 0.044(6) 0.003(5) 0.002(5) 0.011(5)
C1C 0.045(7) 0.045(7) 0.044(7) 0.000(6) 0.012(6) 0.000(6)
C2C 0.048(7) 0.052(7) 0.030(7) -0.006(6) 0.002(6) 0.006(6)
C3C 0.068(8) 0.065(8) 0.068(8) -0.002(7) -0.005(7) 0.005(7)
C4C 0.086(9) 0.083(9) 0.065(8) -0.019(7) 0.006(7) 0.013(7)
C5C 0.102(10) 0.089(9) 0.085(9) -0.014(8) 0.002(8) 0.028(8)
C6C 0.073(9) 0.086(9) 0.076(9) -0.011(7) 0.009(7) 0.027(7)
C7C 0.050(8) 0.047(7) 0.039(7) -0.005(6) 0.000(6) -0.005(6)
C8C 0.122(11) 0.104(10) 0.087(10) -0.013(8) -0.007(8) 0.020(8)
C9C 0.187(19) 0.23(2) 0.187(19) -0.049(16) -0.014(16) 0.079(16)
C10C 0.165(17) 0.148(16) 0.113(14) 0.034(13) 0.007(13) 0.050(14)
C11C 0.112(15) 0.186(17) 0.170(17) -0.023(14) 0.014(14) 0.047(13)
C12C 0.105(10) 0.099(10) 0.077(9) -0.004(8) 0.011(8) 0.003(8)
C13C 0.160(17) 0.168(16) 0.125(15) -0.036(13) 0.059(14) 0.005(13)
O1D 0.045(6) 0.053(6) 0.060(6) -0.015(5) 0.016(5) 0.004(5)
O2D 0.043(6) 0.057(6) 0.049(6) -0.013(5) 0.013(5) -0.003(5)
O3D 0.026(10) 0.034(9) 0.022(9) -0.012(7) 0.013(8) -0.013(7)
O4D 0.10(2) 0.14(2) 0.064(16) -0.022(14) 0.035(15) -0.029(17)
C1D 0.054(8) 0.051(7) 0.053(8) -0.011(6) 0.009(7) 0.005(6)
C2D 0.049(7) 0.050(7) 0.042(7) 0.005(6) 0.010(6) 0.009(6)
C3D 0.064(8) 0.053(7) 0.060(8) -0.006(6) 0.015(7) -0.001(6)
C4D 0.064(8) 0.059(8) 0.052(7) -0.007(6) 0.023(7) 0.003(6)
C5D 0.059(8) 0.062(8) 0.060(8) 0.008(6) 0.026(7) 0.005(6)
C6D 0.046(7) 0.053(7) 0.056(8) 0.014(6) 0.011(7) 0.005(6)
C7D 0.044(7) 0.040(7) 0.055(8) 0.012(6) 0.013(6) 0.008(6)
C8D 0.063(8) 0.068(8) 0.064(8) 0.004(7) 0.016(7) 0.002(7)
C9D 0.106(14) 0.123(14) 0.158(16) -0.002(13) 0.015(12) -0.029(11)
C10D 0.057(10) 0.095(11) 0.102(12) 0.026(10) 0.009(9) -0.001(9)
C11D 0.088(13) 0.153(15) 0.122(14) 0.021(12) 0.033(11) -0.042(11)
C12D 0.082(10) 0.078(10) 0.071(10) -0.004(8) 0.031(8) -0.015(8)
C13D 0.092(14) 0.080(14) 0.069(14) -0.017(12) 0.017(12) -0.010(12)
C14D 0.100(15) 0.077(14) 0.076(14) -0.012(12) 0.020(12) -0.009(12)
C15D 0.095(15) 0.093(14) 0.078(14) -0.003(12) 0.021(12) -0.022(12)
C5' 0.117(12) 0.120(12) 0.111(12) -0.005(8) 0.044(8) -0.009(9)
C6' 0.113(16) 0.115(16) 0.109(15) -0.016(13) 0.051(13) -0.004(13)
C7' 0.130(16) 0.122(16) 0.114(16) -0.019(13) 0.035(14) -0.004(14)
C8' 0.130(16) 0.140(17) 0.113(16) -0.011(14) 0.048(13) -0.009(14)
O1E 0.036(6) 0.052(6) 0.046(6) -0.005(5) 0.002(5) -0.002(4)
O2E 0.036(6) 0.049(6) 0.051(6) 0.005(4) 0.000(5) 0.004(4)
O3E 0.049(7) 0.069(7) 0.048(6) 0.001(5) -0.003(5) -0.016(5)
C1E 0.040(8) 0.037(7) 0.042(7) -0.007(6) 0.001(6) 0.010(6)
C2E 0.037(7) 0.037(7) 0.043(7) -0.015(6) 0.006(6) -0.005(6)
C3E 0.045(7) 0.042(7) 0.052(7) 0.000(6) -0.006(6) -0.007(6)
C4E 0.059(8) 0.071(8) 0.065(8) -0.004(7) -0.005(7) -0.001(7)
C5E 0.058(8) 0.059(8) 0.067(8) -0.001(7) 0.006(7) -0.006(6)
C6E 0.043(7) 0.051(7) 0.045(7) -0.003(6) 0.004(6) 0.003(6)
C7E 0.034(7) 0.049(7) 0.042(7) 0.000(6) 0.008(6) -0.008(6)
C8E 0.057(8) 0.059(8) 0.068(8) 0.002(7) 0.010(7) -0.012(6)
C9E 0.111(13) 0.102(12) 0.094(13) 0.003(10) 0.031(11) -0.036(10)
C10E 0.076(12) 0.069(11) 0.137(14) 0.022(10) 0.007(10) 0.001(9)
C11E 0.075(11) 0.074(10) 0.086(11) 0.007(9) 0.000(9) -0.022(9)
C12E 0.092(9) 0.099(9) 0.109(9) 0.002(8) 0.017(8) -0.009(8)
C13E 0.158(18) 0.180(17) 0.180(18) 0.067(15) -0.044(14) -0.051(14)
C14E 0.135(14) 0.151(13) 0.152(14) -0.001(12) -0.004(12) 0.021(12)
C15E 0.114(14) 0.141(15) 0.100(13) -0.006(12) -0.013(11) -0.026(12)
O1F 0.049(7) 0.049(6) 0.043(6) -0.008(4) 0.011(5) -0.011(5)
O2F 0.049(7) 0.049(6) 0.069(7) -0.015(5) 0.023(5) -0.006(5)
O3F 0.054(7) 0.047(6) 0.042(6) 0.002(4) 0.002(5) -0.010(5)
C1F 0.058(8) 0.049(7) 0.043(7) -0.010(6) 0.023(6) -0.012(7)
C2F 0.047(7) 0.046(7) 0.049(7) -0.009(6) 0.016(6) -0.008(6)
C3F 0.056(8) 0.044(7) 0.060(8) -0.018(6) 0.013(7) 0.008(6)
C4F 0.070(8) 0.058(8) 0.071(8) -0.012(7) 0.015(7) -0.001(7)
C5F 0.060(8) 0.052(7) 0.067(8) -0.012(6) 0.012(7) -0.008(6)
C6F 0.048(7) 0.044(7) 0.044(7) -0.003(6) 0.005(6) 0.004(6)
C7F 0.052(8) 0.046(7) 0.043(7) -0.002(6) 0.016(6) 0.004(6)
C8F 0.062(8) 0.046(7) 0.051(7) 0.003(6) 0.020(6) -0.010(6)
C9F 0.076(11) 0.059(9) 0.083(11) -0.010(8) 0.017(9) 0.006(8)
C10F 0.113(12) 0.051(9) 0.070(10) -0.002(8) 0.027(9) -0.011(8)
C11F 0.068(10) 0.050(9) 0.080(10) -0.016(8) 0.018(8) 0.000(7)
C12F 0.069(10) 0.050(9) 0.063(10) -0.018(7) 0.000(8) -0.005(8)
C13F 0.096(15) 0.054(13) 0.083(14) -0.013(12) -0.026(12) -0.022(12)
C14F 0.089(15) 0.092(15) 0.107(15) -0.033(13) -0.009(13) 0.010(13)
C15F 0.055(13) 0.040(12) 0.055(12) -0.027(10) 0.001(11) -0.010(10)
C9' 0.115(12) 0.114(12) 0.114(12) -0.001(8) 0.023(8) 0.000(8)
C11' 0.085(15) 0.085(15) 0.098(15) -0.006(13) 0.010(13) -0.002(12)
C12' 0.136(17) 0.142(17) 0.133(17) -0.010(14) 0.016(14) 0.009(14)
C10' 0.126(17) 0.129(16) 0.134(17) 0.001(14) 0.019(14) -0.019(14)
O1G 0.043(6) 0.042(6) 0.043(6) -0.009(5) 0.004(5) 0.001(4)
O2G 0.043(6) 0.044(6) 0.040(5) -0.012(4) 0.010(5) 0.000(4)
O3G 0.035(6) 0.055(6) 0.045(6) -0.002(4) 0.008(5) -0.008(4)
C1G 0.042(7) 0.050(8) 0.040(7) -0.002(7) 0.011(6) 0.005(6)
C2G 0.038(7) 0.031(7) 0.042(7) -0.007(6) 0.003(6) -0.003(5)
C3G 0.042(7) 0.045(7) 0.051(7) -0.009(6) 0.012(6) 0.002(6)
C4G 0.055(7) 0.045(7) 0.038(7) -0.001(6) 0.017(6) 0.000(6)
C5G 0.059(8) 0.055(8) 0.045(7) -0.001(6) 0.013(6) 0.000(6)
C6G 0.064(8) 0.055(8) 0.053(8) -0.009(7) 0.014(7) -0.005(6)
C7G 0.050(7) 0.043(7) 0.052(7) -0.003(6) 0.014(6) 0.002(6)
C8G 0.051(8) 0.069(8) 0.039(7) -0.006(6) 0.015(6) 0.000(6)
C9G 0.063(10) 0.095(11) 0.055(9) -0.004(8) 0.020(8) -0.019(8)
C43 0.069(10) 0.073(10) 0.050(9) -0.006(7) 0.012(8) 0.006(8)
C11G 0.068(10) 0.079(10) 0.045(9) 0.005(7) 0.016(8) 0.006(8)
C12G 0.079(9) 0.078(8) 0.060(8) -0.006(7) 0.012(7) -0.011(7)
C13G 0.128(15) 0.103(12) 0.092(12) -0.009(10) -0.009(11) -0.031(11)
C14G 0.135(14) 0.070(10) 0.078(11) -0.011(8) 0.050(11) 0.015(9)
C15G 0.107(12) 0.064(10) 0.065(10) -0.015(8) 0.008(9) -0.015(9)
O1H 0.032(6) 0.051(6) 0.050(7) -0.006(5) 0.006(5) -0.002(4)
O2H 0.042(6) 0.048(6) 0.039(6) 0.006(4) 0.003(5) -0.003(4)
O3H 0.035(6) 0.068(7) 0.051(6) -0.022(5) 0.004(5) -0.004(4)
C1H 0.053(8) 0.033(7) 0.047(8) -0.007(6) 0.012(7) 0.006(6)
C2H 0.042(7) 0.054(7) 0.043(7) -0.002(6) 0.011(6) -0.003(6)
C3H 0.036(7) 0.064(7) 0.054(8) -0.003(6) 0.006(6) -0.004(6)
C4H 0.044(8) 0.076(8) 0.045(7) -0.004(6) 0.009(6) -0.009(6)
C5H 0.050(8) 0.078(8) 0.060(8) 0.008(7) 0.010(7) -0.006(6)
C6H 0.040(7) 0.066(7) 0.046(7) 0.000(6) 0.009(6) -0.006(6)
C7H 0.042(7) 0.045(7) 0.052(7) 0.000(6) 0.009(6) -0.003(6)
C8H 0.050(8) 0.070(8) 0.058(8) -0.007(6) 0.016(7) 0.001(6)
C9H 0.040(9) 0.100(11) 0.086(11) -0.008(9) 0.021(8) 0.020(8)
C10H 0.053(10) 0.115(12) 0.064(10) -0.003(9) 0.018(8) -0.002(9)
C11H 0.060(10) 0.096(11) 0.060(10) 0.018(8) 0.016(8) -0.006(8)
C12H 0.067(9) 0.102(9) 0.083(9) -0.014(7) 0.024(7) -0.013(7)
C13H 0.082(12) 0.134(13) 0.081(11) -0.039(10) 0.019(10) -0.048(10)
C14H 0.140(15) 0.159(16) 0.084(12) 0.009(12) 0.023(12) -0.023(13)
C15H 0.100(13) 0.153(15) 0.112(14) -0.052(12) 0.028(11) -0.023(12)
O1I 0.055(6) 0.033(6) 0.054(6) -0.002(4) 0.004(5) -0.002(5)
O2I 0.063(7) 0.036(6) 0.045(6) -0.004(4) -0.005(5) -0.007(5)
O3I 0.049(6) 0.048(6) 0.069(7) -0.025(5) 0.007(5) -0.005(5)
C1I 0.049(8) 0.055(8) 0.050(8) 0.003(7) -0.001(7) 0.002(7)
C2I 0.054(8) 0.038(7) 0.059(8) -0.003(6) -0.002(7) -0.009(6)
C3I 0.063(8) 0.048(7) 0.049(7) -0.006(6) 0.003(7) 0.003(7)
C4I 0.074(8) 0.060(8) 0.073(8) -0.001(7) 0.008(7) 0.001(7)
C5I 0.088(9) 0.072(9) 0.083(9) -0.001(7) 0.020(8) 0.004(7)
C6I 0.091(9) 0.073(9) 0.083(9) -0.011(7) 0.017(8) -0.018(7)
C7I 0.073(8) 0.045(7) 0.066(8) -0.016(6) 0.016(7) -0.004(6)
C8I 0.055(8) 0.058(8) 0.062(8) -0.016(6) 0.014(7) 0.002(6)
C9I 0.063(11) 0.073(10) 0.078(11) -0.018(8) -0.001(9) 0.015(8)
C10I 0.079(11) 0.070(10) 0.061(10) -0.015(8) 0.021(8) 0.001(8)
C11I 0.098(12) 0.083(11) 0.107(12) -0.044(10) 0.022(10) 0.003(9)
C12I 0.113(10) 0.104(10) 0.112(10) -0.014(8) 0.034(8) -0.004(8)
C13I 0.212(19) 0.161(17) 0.188(19) 0.009(15) 0.072(16) -0.050(15)
C14I 0.147(16) 0.094(13) 0.172(17) -0.010(12) 0.034(14) 0.001(12)
C15I 0.143(18) 0.135(16) 0.27(2) 0.003(15) -0.008(16) -0.034(14)
N1 0.061(6) 0.070(6) 0.066(6) -0.006(5) 0.022(5) -0.005(5)
N2 0.094(7) 0.069(6) 0.095(7) -0.008(6) 0.025(6) -0.002(6)
N3 0.118(8) 0.106(8) 0.114(8) -0.006(7) 0.070(7) 0.005(6)
C4 0.077(6) 0.093(6) 0.085(6) -0.006(6) 0.021(6) 0.000(6)
C5 0.093(7) 0.107(7) 0.104(7) -0.014(7) 0.022(6) 0.001(6)
C6 0.107(12) 0.128(12) 0.140(12) -0.044(10) 0.022(10) 0.013(10)
C7 0.072(6) 0.079(6) 0.073(6) 0.001(5) 0.020(5) 0.004(5)
C8 0.076(7) 0.081(7) 0.082(7) 0.004(6) 0.023(6) 0.000(6)
C9 0.078(10) 0.113(11) 0.096(11) 0.009(9) 0.010(9) 0.002(9)
C10 0.117(7) 0.087(6) 0.093(7) -0.011(6) 0.020(6) 0.002(6)
C11 0.121(8) 0.113(7) 0.110(8) 0.000(7) 0.024(7) 0.005(7)
C12 0.133(13) 0.122(12) 0.138(13) 0.014(11) -0.023(11) -0.006(11)
C13 0.099(7) 0.096(7) 0.101(7) -0.003(6) 0.024(6) -0.004(6)
C14 0.102(7) 0.106(7) 0.106(8) -0.007(6) 0.028(6) 0.001(6)
C15 0.125(12) 0.099(11) 0.120(12) 0.002(10) 0.032(10) -0.017(10)
C16 0.148(8) 0.159(8) 0.154(8) 0.006(7) 0.049(7) -0.002(7)
C17 0.165(9) 0.177(9) 0.169(9) 0.011(7) 0.050(7) 0.002(7)
C18 0.208(15) 0.163(14) 0.174(14) 0.013(12) 0.064(12) -0.014(12)
C19 0.153(8) 0.144(8) 0.147(8) 0.005(7) 0.052(7) -0.004(6)
C20 0.188(9) 0.185(9) 0.192(9) -0.006(7) 0.042(7) 0.010(7)
C21 0.238(16) 0.249(16) 0.226(16) -0.028(14) 0.049(13) 0.016(14)
C22 0.185(18) 0.120(15) 0.126(15) -0.029(12) 0.020(13) -0.006(13)
C24 0.188(18) 0.193(18) 0.125(16) -0.045(14) 0.019(14) 0.067(15)
N1S 0.16(2) 0.17(2) 0.100(14) 0.030(13) 0.032(14) 0.074(16)
C1S 0.150(14) 0.147(14) 0.151(14) 0.002(9) 0.042(10) 0.000(9)
C2S 0.108(14) 0.115(13) 0.141(15) -0.001(12) 0.029(12) -0.043(11)
O1S 0.38(3) 0.40(3) 0.40(3) -0.05(2) 0.08(2) 0.01(2)
C3S 0.38(3) 0.38(2) 0.38(3) -0.030(18) 0.076(18) 0.021(18)

loop_
_atom_type_symbol
_atom_type_description
_atom_type_scat_dispersion_real
_atom_type_scat_dispersion_imag
_atom_type_scat_source
C C 0.0033 0.0016 'International Tables Vol C Tables 4.2.6.8 and 6.1.1.4'
H H 0.0000 0.0000 'International Tables Vol C Tables 4.2.6.8 and 6.1.1.4'
N N 0.0061 0.0033 'International Tables Vol C Tables 4.2.6.8 and 6.1.1.4'
O O 0.0106 0.0060 'International Tables Vol C Tables 4.2.6.8 and 6.1.1.4'
Mn Mn 0.3368 0.7283 'International Tables Vol C Tables 4.2.6.8 and 6.1.1.4'
La La -0.2871 2.4523 'International Tables Vol C Tables 4.2.6.8 and 6.1.1.4'

loop_
_geom_angle_atom_site_label_1
_geom_angle_atom_site_label_2
_geom_angle_atom_site_label_3
_geom_angle
O1 La1 O2 119.4(3)
O1 La1 O3 120.9(3)
O2 La1 O3 119.6(3)
O1 La1 O1F 133.4(3)
O2 La1 O1F 69.2(3)
O3 La1 O1F 68.0(3)
O1 La1 O2G 68.8(3)
O2 La1 O2G 131.4(3)
O3 La1 O2G 70.6(3)
O1F La1 O2G 73.5(3)
O1 La1 O1H 69.8(3)
O2 La1 O1H 67.8(3)
O3 La1 O1H 132.7(3)
O1F La1 O1H 73.6(3)
O2G La1 O1H 72.8(3)
O1 La1 O2C 136.6(3)
O2 La1 O2C 73.5(3)
O3 La1 O2C 65.9(3)
O1F La1 O2C 89.9(3)
O2G La1 O2C 136.6(3)
O1H La1 O2C 141.2(3)
O1 La1 O1I 73.3(3)
O2 La1 O1I 67.0(3)
O3 La1 O1I 135.4(3)
O1F La1 O1I 136.1(3)
O2G La1 O1I 141.9(3)
O1H La1 O1I 91.6(3)
O2C La1 O1I 76.0(3)
O1 La1 O2E 67.3(3)
O2 La1 O2E 137.2(3)
O3 La1 O2E 72.6(3)
O1F La1 O2E 140.5(3)
O2G La1 O2E 91.3(3)
O1H La1 O2E 137.1(3)
O2C La1 O2E 76.4(3)
O1I La1 O2E 76.7(3)
O1 La1 Mn4 31.51(19)
O2 La1 Mn4 133.01(19)
O3 La1 Mn4 101.70(18)
O1F La1 Mn4 154.37(18)
O2G La1 Mn4 81.00(19)
O1H La1 Mn4 101.10(19)
O2C La1 Mn4 107.64(18)
O1I La1 Mn4 67.95(19)
O2E La1 Mn4 36.19(19)
O1 La1 Mn6 101.07(18)
O2 La1 Mn6 31.48(19)
O3 La1 Mn6 132.26(18)
O1F La1 Mn6 100.30(18)
O2G La1 Mn6 153.11(19)
O1H La1 Mn6 80.37(19)
O2C La1 Mn6 68.03(18)
O1I La1 Mn6 35.86(19)
O2E La1 Mn6 108.10(18)
Mn4 La1 Mn6 103.52(5)
O1 La1 Mn5 31.16(18)
O2 La1 Mn5 131.1(2)
O3 La1 Mn5 100.52(18)
O1F La1 Mn5 105.85(18)
O2G La1 Mn5 37.82(19)
O1H La1 Mn5 64.43(19)
O2C La1 Mn5 154.06(18)
O1I La1 Mn5 104.12(19)
O2E La1 Mn5 78.47(19)
Mn4 La1 Mn5 51.43(5)
Mn6 La1 Mn5 126.85(5)
O3C Mn1 O3 176.8(4)
O3C Mn1 O2C 89.8(4)
O3 Mn1 O2C 89.4(4)
O3C Mn1 O1A 89.2(4)
O3 Mn1 O1A 91.3(3)
O2C Mn1 O1A 176.8(3)
O3C Mn1 O1E 93.1(4)
O3 Mn1 O1E 90.0(3)
O2C Mn1 O1E 87.2(3)
O1A Mn1 O1E 95.9(3)
O3C Mn1 O6 96.4(4)
O3 Mn1 O6 80.4(3)
O2C Mn1 O6 87.7(3)
O1A Mn1 O6 89.3(3)
O1E Mn1 O6 169.2(4)
O3C Mn1 Mn3 140.5(3)
O3 Mn1 Mn3 36.6(2)
O2C Mn1 Mn3 98.4(3)
O1A Mn1 Mn3 80.4(3)
O1E Mn1 Mn3 125.6(2)
O6 Mn1 Mn3 46.0(2)
O3C Mn1 La1 137.3(3)
O3 Mn1 La1 42.3(2)
O2C Mn1 La1 47.7(3)
O1A Mn1 La1 133.4(3)
O1E Mn1 La1 82.4(2)
O6 Mn1 La1 87.1(3)
Mn3 Mn1 La1 64.30(6)
O3H Mn2 O2 174.3(4)
O3H Mn2 O2F 91.9(4)
O2 Mn2 O2F 92.2(4)
O3H Mn2 O5 94.4(4)
O2 Mn2 O5 81.1(4)
O2F Mn2 O5 171.3(4)
O3H Mn2 O1H 87.7(4)
O2 Mn2 O1H 88.8(3)
O2F Mn2 O1H 84.5(3)
O5 Mn2 O1H 89.8(3)
O3H Mn2 O2D 93.4(4)
O2 Mn2 O2D 90.1(3)
O2F Mn2 O2D 94.9(3)
O5 Mn2 O2D 90.7(3)
O1H Mn2 O2D 178.7(4)
O3H Mn2 Mn6 139.4(3)
O2 Mn2 Mn6 37.2(2)
O2F Mn2 Mn6 128.3(3)
O5 Mn2 Mn6 46.4(3)
O1H Mn2 Mn6 100.0(2)
O2D Mn2 Mn6 79.5(2)
O3H Mn2 La1 135.3(3)
O2 Mn2 La1 41.4(2)
O2F Mn2 La1 84.7(3)
O5 Mn2 La1 86.6(3)
O1H Mn2 La1 47.6(2)
O2D Mn2 La1 131.3(3)
Mn6 Mn2 La1 64.02(5)
O3F Mn3 O3 172.4(4)
O3F Mn3 O2A 95.2(4)
O3 Mn3 O2A 88.4(3)
O3F Mn3 O1F 87.1(4)
O3 Mn3 O1F 88.9(3)
O2A Mn3 O1F 176.0(4)
O3F Mn3 O1G 91.6(4)
O3 Mn3 O1G 94.5(3)
O2A Mn3 O1G 98.0(3)
O1F Mn3 O1G 85.1(3)
O3F Mn3 O6 92.3(4)
O3 Mn3 O6 81.2(3)
O2A Mn3 O6 88.3(3)
O1F Mn3 O6 88.4(3)
O1G Mn3 O6 172.3(3)
O3F Mn3 Mn1 138.5(3)
O3 Mn3 Mn1 36.1(2)
O2A Mn3 Mn1 77.6(3)
O1F Mn3 Mn1 98.5(2)
O1G Mn3 Mn1 129.7(2)
O6 Mn3 Mn1 47.3(2)
O3F Mn3 La1 134.1(3)
O3 Mn3 La1 42.3(2)
O2A Mn3 La1 130.6(3)
O1F Mn3 La1 47.1(2)
O1G Mn3 La1 84.9(2)
O6 Mn3 La1 87.6(2)
Mn1 Mn3 La1 63.99(5)
O3E Mn4 O1 176.5(4)
O3E Mn4 O2B 88.6(4)
O1 Mn4 O2B 90.6(4)
O3E Mn4 O2E 90.0(4)
O1 Mn4 O2E 90.7(4)
O2B Mn4 O2E 178.2(4)
O3E Mn4 O2I 92.0(4)
O1 Mn4 O2I 91.5(3)
O2B Mn4 O2I 94.8(3)
O2E Mn4 O2I 86.3(3)
O3E Mn4 O4 98.3(4)
O1 Mn4 O4 78.3(3)
O2B Mn4 O4 90.9(3)
O2E Mn4 O4 88.2(3)
O2I Mn4 O4 168.4(3)
O3E Mn4 Mn5 139.7(3)
O1 Mn4 Mn5 36.8(2)
O2B Mn4 Mn5 81.1(2)
O2E Mn4 Mn5 99.4(3)
O2I Mn4 Mn5 127.5(3)
O4 Mn4 Mn5 43.6(2)
O3E Mn4 La1 138.5(3)
O1 Mn4 La1 42.7(2)
O2B Mn4 La1 132.8(3)
O2E Mn4 La1 48.7(2)
O2I Mn4 La1 82.9(2)
O4 Mn4 La1 85.8(2)
Mn5 Mn4 La1 64.63(5)
O3G Mn5 O1 175.6(4)
O3G Mn5 O4 94.3(4)
O1 Mn5 O4 81.8(3)
O3G Mn5 O2H 90.3(3)
O1 Mn5 O2H 93.4(3)
O4 Mn5 O2H 173.4(3)
O3G Mn5 O1B 93.7(4)
O1 Mn5 O1B 88.5(3)
O4 Mn5 O1B 90.2(3)
O2H Mn5 O1B 94.2(3)
O3G Mn5 O2G 88.3(3)
O1 Mn5 O2G 89.5(3)
O4 Mn5 O2G 89.4(3)
O2H Mn5 O2G 86.0(3)
O1B Mn5 O2G 178.0(3)
O3G Mn5 Mn4 140.1(3)
O1 Mn5 Mn4 36.8(2)
O4 Mn5 Mn4 47.2(2)
O2H Mn5 Mn4 129.0(2)
O1B Mn5 Mn4 78.6(2)
O2G Mn5 Mn4 99.7(2)
O3G Mn5 La1 135.9(3)
O1 Mn5 La1 42.1(2)
O4 Mn5 La1 87.3(2)
O2H Mn5 La1 86.1(2)
O1B Mn5 La1 130.4(2)
O2G Mn5 La1 47.6(2)
Mn4 Mn5 La1 63.95(5)
O3I Mn6 O2 178.1(4)
O3I Mn6 O1I 89.5(4)
O2 Mn6 O1I 90.0(3)
O3I Mn6 O1D 89.7(4)
O2 Mn6 O1D 90.7(3)
O1I Mn6 O1D 179.2(3)
O3I Mn6 O1C 91.7(4)
O2 Mn6 O1C 90.1(4)
O1I Mn6 O1C 86.6(3)
O1D Mn6 O1C 93.8(4)
O3I Mn6 O5 99.2(4)
O2 Mn6 O5 78.9(4)
O1I Mn6 O5 88.8(3)
O1D Mn6 O5 91.0(4)
O1C Mn6 O5 168.1(3)
O3I Mn6 Mn2 141.5(3)
O2 Mn6 Mn2 36.9(3)
O1I Mn6 Mn2 99.9(3)
O1D Mn6 Mn2 80.5(3)
O1C Mn6 Mn2 125.8(3)
O5 Mn6 Mn2 44.5(3)
O3I Mn6 La1 137.4(3)
O2 Mn6 La1 42.3(2)
O1I Mn6 La1 48.2(2)
O1D Mn6 La1 132.6(2)
O1C Mn6 La1 82.4(2)
O5 Mn6 La1 86.3(2)
Mn2 Mn6 La1 64.99(5)
Mn5 O1 Mn4 106.4(4)
Mn5 O1 La1 106.7(3)
Mn4 O1 La1 105.8(4)
Mn2 O2 Mn6 105.9(4)
Mn2 O2 La1 108.0(3)
Mn6 O2 La1 106.2(3)
Mn1 O3 Mn3 107.3(4)
Mn1 O3 La1 106.6(3)
Mn3 O3 La1 106.2(3)
C1 O4 Mn5 118.3(8)
C1 O4 Mn4 119.5(8)
Mn5 O4 Mn4 89.2(3)
C2 O5 Mn2 121.0(15)
C2 O5 Mn6 118.2(15)
Mn2 O5 Mn6 89.2(4)
C3 O6 Mn3 118.8(8)
C3 O6 Mn1 122.8(9)
Mn3 O6 Mn1 86.8(3)
C1A O1A Mn1 129.3(9)
C1A O2A Mn3 129.5(8)
O1A C1A O2A 122.9(12)
O1A C1A C2A 118.0(13)
O2A C1A C2A 119.0(12)
C7A C2A C3A 120.1(13)
C7A C2A C1A 122.0(12)
C3A C2A C1A 117.9(13)
C4A C3A O4A 112.1(18)
C4A C3A C2A 122.3(16)
O4A C3A C2A 125.4(18)
C3A C4A C5A 116.1(14)
C3A C4A C1' 125.8(15)
C5A C4A C1' 117.9(13)
C3A C4A C12A 121.5(15)
C5A C4A C12A 122.4(13)
C4A C5A C6A 124.9(14)
C7A C6A C5A 115.8(14)
C7A C6A C8A 124.5(13)
C5A C6A C8A 119.7(12)
O3A C7A C2A 123.4(12)
O3A C7A C6A 115.9(13)
C2A C7A C6A 120.7(13)
C11A C8A C9A 110.0(17)
C11A C8A C10A 104.7(16)
C9A C8A C10A 106.0(17)
C11A C8A C6A 110.1(15)
C9A C8A C6A 112.3(14)
C10A C8A C6A 113.3(14)
C15A C12A C14A 110.18(11)
C15A C12A C13A 110.17(11)
C14A C12A C13A 110.17(11)
C15A C12A C4A 110.1(12)
C14A C12A C4A 104.6(13)
C13A C12A C4A 111.5(12)
C4' C1' C3' 110.17(11)
C4' C1' C2' 110.17(11)
C3' C1' C2' 110.17(11)
C4' C1' C4A 110.6(16)
C3' C1' C4A 107.3(15)
C2' C1' C4A 108.4(15)
C1B O1B Mn5 127.6(9)
C1B O2B Mn4 128.3(8)
O1B C1B O2B 123.9(12)
O1B C1B C2B 120.4(13)
O2B C1B C2B 115.7(12)
C3B C2B C7B 119.5(12)
C3B C2B C1B 122.5(13)
C7B C2B C1B 118.0(12)
O4B C3B C2B 122.8(13)
O4B C3B C4B 116.4(13)
C2B C3B C4B 120.9(13)
C3B C4B C5B 116.3(12)
C3B C4B C12B 120.9(13)
C5B C4B C12B 122.7(12)
C6B C5B C4B 125.0(13)
C5B C6B C7B 117.9(14)
C5B C6B C8B 124.4(13)
C7B C6B C8B 117.7(13)
O3B C7B C6B 115.9(15)
O3B C7B C2B 123.9(14)
C6B C7B C2B 120.2(13)
C11B C8B C10B 108.6(13)
C11B C8B C9B 107.4(14)
C10B C8B C9B 109.5(13)
C11B C8B C6B 111.7(13)
C10B C8B C6B 110.6(13)
C9B C8B C6B 109.0(12)
C14B C12B C13B 112.6(13)
C14B C12B C15B 108.3(13)
C13B C12B C15B 105.6(12)
C14B C12B C4B 110.2(11)
C13B C12B C4B 109.7(11)
C15B C12B C4B 110.4(12)
C1C O1C Mn6 135.1(9)
C1C O2C Mn1 128.4(9)
C1C O2C La1 134.5(8)
Mn1 O2C La1 97.1(3)
C7C O3C Mn1 130.3(8)
O1C C1C O2C 119.1(12)
O1C C1C C2C 119.7(12)
O2C C1C C2C 121.1(12)
C7C C2C C3C 120.2(13)
C7C C2C C1C 124.4(12)
C3C C2C C1C 115.3(13)
C4C C3C C2C 122.2(15)
C3C C4C C5C 115.7(15)
C3C C4C C12C 120.0(16)
C5C C4C C12C 124.2(16)
C6C C5C C4C 123.0(17)
C5C C6C C7C 118.4(15)
C5C C6C C8C 121.5(16)
C7C C6C C8C 120.0(15)
O3C C7C C2C 124.0(12)
O3C C7C C6C 115.6(13)
C2C C7C C6C 120.3(13)
C10C C8C C11C 114.8(19)
C10C C8C C9C 109(2)
C11C C8C C9C 101(2)
C10C C8C C6C 109.4(19)
C11C C8C C6C 111.4(17)
C9C C8C C6C 110.3(17)
C22 C12C C24 113(2)
C22 C12C C13C 109.6(19)
C24 C12C C13C 105.2(18)
C22 C12C C4C 108.8(16)
C24 C12C C4C 110.8(17)
C13C C12C C4C 109.7(16)
C1D O1D Mn6 129.5(9)
C1D O2D Mn2 126.7(9)
O2D C1D O1D 123.7(13)
O2D C1D C2D 120.8(14)
O1D C1D C2D 115.4(13)
C3D C2D C7D 120.9(13)
C3D C2D C1D 120.5(13)
C7D C2D C1D 118.6(13)
O4D C3D C4D 118.1(15)
O4D C3D C2D 121.4(15)
C4D C3D C2D 120.5(15)
C3D C4D C5D 117.6(13)
C3D C4D C12D 119.7(13)
C5D C4D C12D 122.6(12)
C3D C4D C5' 120.7(14)
C5D C4D C5' 121.6(12)
C6D C5D C4D 124.9(13)
C5D C6D C7D 117.0(13)
C5D C6D C8D 121.5(13)
C7D C6D C8D 121.4(13)
O3D C7D C6D 116.5(13)
O3D C7D C2D 124.2(12)
C6D C7D C2D 119.1(13)
C11D C8D C6D 113.0(14)
C11D C8D C10D 111.6(14)
C6D C8D C10D 110.4(12)
C11D C8D C9D 107.4(14)
C6D C8D C9D 110.9(13)
C10D C8D C9D 103.1(14)
C13D C12D C14D 110.17(11)
C13D C12D C15D 110.17(11)
C14D C12D C15D 110.16(11)
C13D C12D C4D 106.1(12)
C14D C12D C4D 107.4(13)
C15D C12D C4D 112.7(13)
C6' C5' C8' 110.16(11)
C6' C5' C7' 110.17(11)
C8' C5' C7' 110.16(11)
C6' C5' C4D 108.3(14)
C8' C5' C4D 110.2(14)
C7' C5' C4D 107.8(14)
C1E O1E Mn1 134.4(8)
C1E O2E Mn4 128.3(8)
C1E O2E La1 136.1(8)
Mn4 O2E La1 95.1(3)
C7E O3E Mn4 129.6(8)
O1E C1E O2E 118.2(12)
O1E C1E C2E 120.3(13)
O2E C1E C2E 121.6(13)
C7E C2E C3E 120.9(12)
C7E C2E C1E 122.7(13)
C3E C2E C1E 116.4(12)
C4E C3E C2E 121.0(13)
C3E C4E C5E 118.6(14)
C3E C4E C12E 122.1(15)
C5E C4E C12E 119.3(14)
C6E C5E C4E 120.4(14)
C5E C6E C7E 119.9(13)
C5E C6E C8E 118.1(12)
C7E C6E C8E 121.9(13)
O3E C7E C2E 124.7(12)
O3E C7E C6E 116.3(12)
C2E C7E C6E 118.9(13)
C9E C8E C10E 110.9(14)
C9E C8E C6E 111.3(12)
C10E C8E C6E 108.8(12)
C9E C8E C11E 105.6(12)
C10E C8E C11E 106.6(13)
C6E C8E C11E 113.4(13)
C13E C12E C14E 121(2)
C13E C12E C4E 113.8(18)
C14E C12E C4E 109.5(18)
C13E C12E C15E 102(2)
C14E C12E C15E 102.1(17)
C4E C12E C15E 107.0(16)
C1F O1F Mn3 127.0(9)
C1F O1F La1 134.2(9)
Mn3 O1F La1 96.2(3)
C1F O2F Mn2 129.4(9)
C7F O3F Mn3 124.7(8)
O2F C1F O1F 121.8(12)
O2F C1F C2F 118.4(14)
O1F C1F C2F 119.7(13)
C3F C2F C7F 121.7(12)
C3F C2F C1F 116.2(13)
C7F C2F C1F 122.1(14)
C4F C3F C2F 120.8(13)
C3F C4F C5F 116.2(15)
C3F C4F C12F 116.7(13)
C5F C4F C12F 127.1(13)
C3F C4F C9' 125.3(14)
C5F C4F C9' 118.4(13)
C6F C5F C4F 124.9(14)
C5F C6F C7F 119.1(13)
C5F C6F C8F 121.3(12)
C7F C6F C8F 119.6(13)
O3F C7F C6F 120.8(12)
O3F C7F C2F 121.7(12)
C6F C7F C2F 117.2(14)
C10F C8F C11F 106.4(11)
C10F C8F C6F 109.8(11)
C11F C8F C6F 113.5(13)
C10F C8F C9F 110.1(13)
C11F C8F C9F 105.3(11)
C6F C8F C9F 111.6(11)
C14F C12F C13F 110.17(11)
C14F C12F C15F 110.16(11)
C13F C12F C15F 110.16(11)
C14F C12F C4F 108.6(12)
C13F C12F C4F 108.4(12)
C15F C12F C4F 109.3(12)
C11' C9' C10' 110.16(11)
C11' C9' C12' 110.17(11)
C10' C9' C12' 110.16(11)
C11' C9' C4F 110.6(14)
C10' C9' C4F 109.3(13)
C12' C9' C4F 106.4(13)
C1G O1G Mn3 129.6(8)
C1G O2G Mn5 127.2(8)
C1G O2G La1 136.1(8)
Mn5 O2G La1 94.6(3)
C3G O3G Mn5 127.5(7)
O1G C1G O2G 120.4(12)
O1G C1G C2G 118.5(13)
O2G C1G C2G 121.1(13)
C7G C2G C3G 119.8(12)
C7G C2G C1G 117.4(12)
C3G C2G C1G 122.8(12)
O3G C3G C2G 123.2(12)
O3G C3G C4G 118.5(12)
C2G C3G C4G 118.2(12)
C5G C4G C3G 117.8(12)
C5G C4G C8G 123.7(12)
C3G C4G C8G 118.4(12)
C4G C5G C6G 125.7(13)
C7G C6G C5G 115.8(13)
C7G C6G C12G 124.6(13)
C5G C6G C12G 119.4(13)
C6G C7G C2G 122.6(13)
C11G C8G C9G 112.7(12)
C11G C8G C4G 111.6(10)
C9G C8G C4G 109.1(12)
C11G C8G C43 107.0(12)
C9G C8G C43 106.7(11)
C4G C8G C43 109.4(11)
C13G C12G C14G 108.5(14)
C13G C12G C6G 111.4(14)
C14G C12G C6G 109.2(13)
C13G C12G C15G 109.6(14)
C14G C12G C15G 106.8(14)
C6G C12G C15G 111.2(12)
C1H O1H Mn2 128.2(9)
C1H O1H La1 135.5(8)
Mn2 O1H La1 95.1(3)
C1H O2H Mn5 129.6(9)
C7H O3H Mn2 127.4(8)
O2H C1H O1H 120.9(13)
O2H C1H C2H 120.0(13)
O1H C1H C2H 119.1(12)
C7H C2H C3H 121.0(13)
C7H C2H C1H 123.0(12)
C3H C2H C1H 115.8(12)
C4H C3H C2H 121.0(12)
C3H C4H C5H 117.2(13)
C3H C4H C12H 121.0(12)
C5H C4H C12H 121.6(13)
C6H C5H C4H 124.1(14)
C5H C6H C7H 118.2(12)
C5H C6H C8H 120.8(13)
C7H C6H C8H 121.0(12)
O3H C7H C2H 123.9(12)
O3H C7H C6H 117.6(11)
C2H C7H C6H 118.4(12)
C9H C8H C10H 109.4(12)
C9H C8H C11H 111.9(12)
C10H C8H C11H 105.6(12)
C9H C8H C6H 109.1(11)
C10H C8H C6H 111.6(11)
C11H C8H C6H 109.3(12)
C13H C12H C15H 108.0(15)
C13H C12H C4H 111.8(13)
C15H C12H C4H 108.8(15)
C13H C12H C14H 109.3(16)
C15H C12H C14H 111.5(15)
C4H C12H C14H 107.6(14)
C1I O1I Mn6 129.3(9)
C1I O1I La1 134.4(9)
Mn6 O1I La1 96.0(3)
C1I O2I Mn4 132.9(9)
C3I O3I Mn6 132.2(9)
O2I C1I O1I 120.4(13)
O2I C1I C2I 119.6(13)
O1I C1I C2I 120.0(13)
C3I C2I C7I 122.0(13)
C3I C2I C1I 122.3(13)
C7I C2I C1I 115.6(13)
O3I C3I C2I 125.6(12)
O3I C3I C4I 113.8(13)
C2I C3I C4I 120.7(14)
C5I C4I C3I 113.8(15)
C5I C4I C8I 123.5(14)
C3I C4I C8I 122.6(14)
C6I C5I C4I 125.9(16)
C5I C6I C7I 118.2(15)
C5I C6I C12I 121.2(16)
C7I C6I C12I 120.5(16)
C6I C7I C2I 119.2(14)
C9I C8I C4I 113.7(13)
C9I C8I C10I 113.1(13)
C4I C8I C10I 106.0(12)
C9I C8I C11I 107.6(12)
C4I C8I C11I 108.8(12)
C10I C8I C11I 107.4(13)
C15I C12I C14I 114(2)
C15I C12I C6I 108(2)
C14I C12I C6I 113.3(18)
C15I C12I C13I 111(2)
C14I C12I C13I 101(2)
C6I C12I C13I 109.3(18)
C7 N1 C4 112.5(11)
C13 N2 C10 111.4(13)
C19 N3 C16 101.9(15)
C5 C4 N1 109.8(12)
C4 C5 C6 107.3(13)
C8 C7 N1 110.2(11)
C7 C8 C9 106.2(12)
C11 C10 N2 116.0(14)
C10 C11 C12 106.3(15)
C14 C13 N2 108.6(12)
C13 C14 C15 105.4(13)
C17 C16 N3 131(2)
C16 C17 C18 132(2)
C20 C19 N3 118.8(19)
C19 C20 C21 97.0(19)
N1S C1S C2S 175(3)

loop_
_geom_bond_atom_site_label_1
_geom_bond_atom_site_label_2
_geom_bond_distance
La1 O1 2.405(8)
La1 O2 2.406(7)
La1 O3 2.417(8)
La1 O1F 2.541(8)
La1 O2G 2.544(8)
La1 O1H 2.563(9)
La1 O2C 2.564(9)
La1 O1I 2.571(8)
La1 O2E 2.575(9)
La1 Mn4 3.415(2)
La1 Mn6 3.431(2)
La1 Mn5 3.434(2)
Mn1 O3C 1.838(9)
Mn1 O3 1.853(8)
Mn1 O2C 2.002(8)
Mn1 O1A 2.011(9)
Mn1 O1E 2.174(9)
Mn1 O6 2.211(9)
Mn1 Mn3 3.005(3)
Mn2 O3H 1.847(9)
Mn2 O2 1.850(8)
Mn2 O2F 2.073(9)
Mn2 O5 2.078(9)
Mn2 O1H 2.106(8)
Mn2 O2D 2.130(8)
Mn2 Mn6 2.966(3)
Mn3 O3F 1.866(9)
Mn3 O3 1.878(8)
Mn3 O2A 2.073(9)
Mn3 O1F 2.077(9)
Mn3 O1G 2.094(9)
Mn3 O6 2.164(9)
Mn4 O3E 1.833(9)
Mn4 O1 1.855(8)
Mn4 O2B 2.014(9)
Mn4 O2E 2.024(8)
Mn4 O2I 2.180(9)
Mn4 O4 2.181(9)
Mn4 Mn5 2.972(3)
Mn5 O3G 1.838(8)
Mn5 O1 1.855(8)
Mn5 O4 2.049(9)
Mn5 O2H 2.058(9)
Mn5 O1B 2.111(9)
Mn5 O2G 2.113(9)
Mn6 O3I 1.834(9)
Mn6 O2 1.866(8)
Mn6 O1I 2.021(9)
Mn6 O1D 2.033(9)
Mn6 O1C 2.133(10)
Mn6 O5 2.147(10)
O4 C1 1.402(14)
O5 C2 1.21(3)
O6 C3 1.417(15)
O1A C1A 1.258(14)
O2A C1A 1.275(15)
O3A C7A 1.359(17)
O4A C3A 1.37(4)
C1A C2A 1.486(18)
C2A C7A 1.381(17)
C2A C3A 1.391(19)
C3A C4A 1.365(19)
C4A C5A 1.389(19)
C4A C1' 1.58(2)
C4A C12A 1.577(19)
C5A C6A 1.406(19)
C6A C7A 1.403(18)
C6A C8A 1.54(2)
C8A C11A 1.44(2)
C8A C9A 1.46(2)
C8A C10A 1.54(2)
C12A C15A 1.508(4)
C12A C14A 1.508(4)
C12A C13A 1.508(4)
C1' C4' 1.508(4)
C1' C3' 1.508(4)
C1' C2' 1.508(4)
O1B C1B 1.252(15)
O2B C1B 1.292(15)
O3B C7B 1.37(2)
O4B C3B 1.340(18)
C1B C2B 1.474(18)
C2B C3B 1.389(17)
C2B C7B 1.436(18)
C3B C4B 1.394(17)
C4B C5B 1.409(18)
C4B C12B 1.550(18)
C5B C6B 1.359(17)
C6B C7B 1.374(18)
C6B C8B 1.54(2)
C8B C11B 1.52(2)
C8B C10B 1.53(2)
C8B C9B 1.54(2)
C12B C14B 1.474(19)
C12B C13B 1.497(18)
C12B C15B 1.54(2)
O1C C1C 1.264(15)
O2C C1C 1.302(15)
O3C C7C 1.333(15)
C1C C2C 1.442(18)
C2C C7C 1.354(17)
C2C C3C 1.406(18)
C3C C4C 1.38(2)
C4C C5C 1.41(2)
C4C C12C 1.56(2)
C5C C6C 1.38(2)
C6C C7C 1.40(2)
C6C C8C 1.55(2)
C8C C10C 1.49(3)
C8C C11C 1.53(3)
C8C C9C 1.55(3)
C12C C22 1.44(2)
C12C C24 1.51(3)
C12C C13C 1.55(3)
O1D C1D 1.288(16)
O2D C1D 1.254(16)
O3D C7D 1.351(18)
O4D C3D 1.35(2)
C1D C2D 1.489(18)
C2D C3D 1.405(19)
C2D C7D 1.417(18)
C3D C4D 1.361(18)
C4D C5D 1.399(19)
C4D C12D 1.570(19)
C4D C5' 1.59(2)
C5D C6D 1.384(19)
C6D C7D 1.406(17)
C6D C8D 1.499(19)
C8D C11D 1.50(2)
C8D C10D 1.53(2)
C8D C9D 1.55(2)
C12D C13D 1.508(4)
C12D C14D 1.508(4)
C12D C15D 1.508(4)
C5' C6' 1.508(4)
C5' C8' 1.508(4)
C5' C7' 1.508(4)
O1E C1E 1.264(14)
O2E C1E 1.293(15)
O3E C7E 1.325(15)
C1E C2E 1.460(17)
C2E C7E 1.389(17)
C2E C3E 1.405(17)
C3E C4E 1.339(18)
C4E C5E 1.45(2)
C4E C12E 1.58(2)
C5E C6E 1.378(18)
C6E C7E 1.395(17)
C6E C8E 1.549(19)
C8E C9E 1.53(2)
C8E C10E 1.55(2)
C8E C11E 1.566(19)
C12E C13E 1.41(3)
C12E C14E 1.46(3)
C12E C15E 1.59(2)
O1F C1F 1.278(16)
O2F C1F 1.271(16)
O3F C7F 1.309(15)
C1F C2F 1.490(18)
C2F C3F 1.416(18)
C2F C7F 1.416(18)
C3F C4F 1.380(18)
C4F C5F 1.415(19)
C4F C12F 1.55(2)
C4F C9' 1.58(2)
C5F C6F 1.368(18)
C6F C7F 1.415(18)
C6F C8F 1.517(18)
C8F C10F 1.494(19)
C8F C11F 1.502(18)
C8F C9F 1.518(18)
C12F C14F 1.508(4)
C12F C13F 1.508(4)
C12F C15F 1.508(4)
C9' C11' 1.508(4)
C9' C10' 1.508(4)
C9' C12' 1.508(4)
O1G C1G 1.261(15)
O2G C1G 1.282(15)
O3G C3G 1.353(14)
C1G C2G 1.491(17)
C2G C7G 1.393(16)
C2G C3G 1.413(17)
C3G C4G 1.429(18)
C4G C5G 1.348(17)
C4G C8G 1.543(18)
C5G C6G 1.396(18)
C6G C7G 1.371(18)
C6G C12G 1.56(2)
C8G C11G 1.519(18)
C8G C9G 1.532(18)
C8G C43 1.548(18)
C12G C13G 1.50(2)
C12G C14G 1.51(2)
C12G C15G 1.57(2)
O1H C1H 1.288(15)
O2H C1H 1.260(14)
O3H C7H 1.326(15)
C1H C2H 1.481(18)
C2H C7H 1.411(17)
C2H C3H 1.422(17)
C3H C4H 1.366(18)
C4H C5H 1.430(18)
C4H C12H 1.55(2)
C5H C6H 1.373(18)
C6H C7H 1.433(18)
C6H C8H 1.556(18)
C8H C9H 1.529(19)
C8H C10H 1.532(19)
C8H C11H 1.553(19)
C12H C13H 1.51(2)
C12H C15H 1.52(2)
C12H C14H 1.57(2)
O1I C1I 1.297(16)
O2I C1I 1.244(15)
O3I C3I 1.307(16)
C1I C2I 1.517(19)
C2I C3I 1.368(18)
C2I C7I 1.397(18)
C3I C4I 1.451(19)
C4I C5I 1.41(2)
C4I C8I 1.51(2)
C5I C6I 1.36(2)
C6I C7I 1.39(2)
C6I C12I 1.52(2)
C8I C9I 1.474(19)
C8I C10I 1.519(19)
C8I C11I 1.560(19)
C12I C15I 1.41(3)
C12I C14I 1.49(3)
C12I C13I 1.54(3)
N1 C7 1.526(10)
N1 C4 1.532(10)
N2 C13 1.534(10)
N2 C10 1.537(10)
N3 C19 1.525(10)
N3 C16 1.550(11)
C4 C5 1.455(12)
C5 C6 1.605(12)
C7 C8 1.452(11)
C8 C9 1.595(12)
C10 C11 1.456(12)
C11 C12 1.607(12)
C13 C14 1.454(12)
C14 C15 1.606(12)
C16 C17 1.464(12)
C17 C18 1.603(13)
C19 C20 1.451(12)
C20 C21 1.614(13)
N1S C1S 1.22(3)
C1S C2S 1.35(3)
O1S C3S 1.53(2)

loop_
_geom_torsion_atom_site_label_1
_geom_torsion_atom_site_label_2
_geom_torsion_atom_site_label_3
_geom_torsion_atom_site_label_4
_geom_torsion
O4 Mn5 O1 Mn4 17.6(4)
O2H Mn5 O1 Mn4 -167.0(4)
O1B Mn5 O1 Mn4 -72.9(4)
O2G Mn5 O1 Mn4 107.1(4)
La1 Mn5 O1 Mn4 112.7(5)
O4 Mn5 O1 La1 -95.1(4)
O2H Mn5 O1 La1 80.3(4)
O1B Mn5 O1 La1 174.5(4)
O2G Mn5 O1 La1 -5.6(3)
Mn4 Mn5 O1 La1 -112.7(5)
O2B Mn4 O1 Mn5 74.1(4)
O2E Mn4 O1 Mn5 -104.7(4)
O2I Mn4 O1 Mn5 168.9(4)
O4 Mn4 O1 Mn5 -16.7(4)
La1 Mn4 O1 Mn5 -113.3(5)
O2B Mn4 O1 La1 -172.6(4)
O2E Mn4 O1 La1 8.6(3)
O2I Mn4 O1 La1 -77.8(3)
O4 Mn4 O1 La1 96.6(3)
Mn5 Mn4 O1 La1 113.3(5)
O2F Mn2 O2 Mn6 -167.1(4)
O5 Mn2 O2 Mn6 18.4(4)
O1H Mn2 O2 Mn6 108.4(4)
O2D Mn2 O2 Mn6 -72.3(4)
La1 Mn2 O2 Mn6 113.4(5)
O2F Mn2 O2 La1 79.4(4)
O5 Mn2 O2 La1 -95.0(4)
O1H Mn2 O2 La1 -5.0(3)
O2D Mn2 O2 La1 174.3(3)
Mn6 Mn2 O2 La1 -113.4(5)
O1I Mn6 O2 Mn2 -106.7(4)
O1D Mn6 O2 Mn2 72.9(4)
O1C Mn6 O2 Mn2 166.7(4)
O5 Mn6 O2 Mn2 -17.9(4)
La1 Mn6 O2 Mn2 -114.7(5)
O1I Mn6 O2 La1 8.0(4)
O1D Mn6 O2 La1 -172.4(4)
O1C Mn6 O2 La1 -78.6(4)
O5 Mn6 O2 La1 96.8(4)
Mn2 Mn6 O2 La1 114.7(5)
O2C Mn1 O3 Mn3 -105.0(4)
O1A Mn1 O3 Mn3 71.8(4)
O1E Mn1 O3 Mn3 167.8(4)
O6 Mn1 O3 Mn3 -17.2(4)
La1 Mn1 O3 Mn3 -113.5(5)
O2C Mn1 O3 La1 8.5(3)
O1A Mn1 O3 La1 -174.7(3)
O1E Mn1 O3 La1 -78.7(3)
O6 Mn1 O3 La1 96.2(3)
Mn3 Mn1 O3 La1 113.5(5)
O2A Mn3 O3 Mn1 -70.9(4)
O1F Mn3 O3 Mn1 106.1(4)
O1G Mn3 O3 Mn1 -168.8(4)
O6 Mn3 O3 Mn1 17.6(4)
La1 Mn3 O3 Mn1 113.8(5)
O2A Mn3 O3 La1 175.3(4)
O1F Mn3 O3 La1 -7.6(3)
O1G Mn3 O3 La1 77.4(3)
O6 Mn3 O3 La1 -96.2(4)
Mn1 Mn3 O3 La1 -113.8(5)
Mn1 O1A C1A O2A -7.7(18)
Mn1 O1A C1A C2A 173.9(8)
Mn3 O2A C1A O1A 6.3(18)
Mn3 O2A C1A C2A -175.3(8)
O1A C1A C2A C7A -3.5(18)
O2A C1A C2A C7A 178.0(12)
O1A C1A C2A C3A 177.5(12)
O2A C1A C2A C3A -1.1(18)
C7A C2A C3A C4A -2(2)
C1A C2A C3A C4A 177.2(13)
C7A C2A C3A O4A -177(2)
C1A C2A C3A O4A 2(3)
O4A C3A C4A C5A 178(2)
C2A C3A C4A C5A 3(2)
O4A C3A C4A C1' -6(3)
C2A C3A C4A C1' 178.3(14)
O4A C3A C4A C12A -1(3)
C2A C3A C4A C12A -176.3(13)
C3A C4A C5A C6A -3(2)
C1' C4A C5A C6A -179.4(13)
C12A C4A C5A C6A 175.6(13)
C4A C5A C6A C7A 3(2)
C4A C5A C6A C8A -177.2(14)
C3A C2A C7A O3A -178.7(13)
C1A C2A C7A O3A 2(2)
C3A C2A C7A C6A 1(2)
C1A C2A C7A C6A -177.6(12)
C5A C6A C7A O3A 178.2(12)
C8A C6A C7A O3A -1.6(19)
C5A C6A C7A C2A -1.9(19)
C8A C6A C7A C2A 178.3(13)
C7A C6A C8A C11A -62.9(19)
C5A C6A C8A C11A 117.3(17)
C7A C6A C8A C9A 60(2)
C5A C6A C8A C9A -119.6(16)
C7A C6A C8A C10A -179.8(16)
C5A C6A C8A C10A 0(2)
C3A C4A C12A C15A 54.0(17)
C5A C4A C12A C15A -124.9(15)
C1' C4A C12A C15A -170(8)
C3A C4A C12A C14A -64.3(16)
C5A C4A C12A C14A 116.7(15)
C1' C4A C12A C14A 71(7)
C3A C4A C12A C13A 176.6(14)
C5A C4A C12A C13A -2.3(18)
C1' C4A C12A C13A -48(7)
C3A C4A C1' C4' -4(2)
C5A C4A C1' C4' 171.7(13)
C12A C4A C1' C4' -51(7)
C3A C4A C1' C3' -124.1(17)
C5A C4A C1' C3' 51.5(17)
C12A C4A C1' C3' -171(8)
C3A C4A C1' C2' 117.0(17)
C5A C4A C1' C2' -67.4(17)
C12A C4A C1' C2' 70(7)
Mn5 O1B C1B O2B 7.8(18)
Mn5 O1B C1B C2B -174.2(8)
Mn4 O2B C1B O1B -8.2(19)
Mn4 O2B C1B C2B 173.8(8)
O1B C1B C2B C3B 178.3(12)
O2B C1B C2B C3B -3.7(18)
O1B C1B C2B C7B -0.5(18)
O2B C1B C2B C7B 177.6(11)
C7B C2B C3B O4B -178.7(13)
C1B C2B C3B O4B 3(2)
C7B C2B C3B C4B 1.9(18)
C1B C2B C3B C4B -176.8(11)
O4B C3B C4B C5B 176.4(12)
C2B C3B C4B C5B -4.2(18)
O4B C3B C4B C12B -0.2(18)
C2B C3B C4B C12B 179.2(11)
C3B C4B C5B C6B 5.3(19)
C12B C4B C5B C6B -178.2(12)
C4B C5B C6B C7B -4(2)
C4B C5B C6B C8B 178.1(12)
C5B C6B C7B O3B -178.4(14)
C8B C6B C7B O3B 0(2)
C5B C6B C7B C2B 1.0(19)
C8B C6B C7B C2B 179.3(12)
C3B C2B C7B O3B 179.1(14)
C1B C2B C7B O3B -2(2)
C3B C2B C7B C6B -0.2(19)
C1B C2B C7B C6B 178.6(12)
C5B C6B C8B C11B -1(2)
C7B C6B C8B C11B -178.8(13)
C5B C6B C8B C10B 120.3(15)
C7B C6B C8B C10B -57.8(17)
C5B C6B C8B C9B -119.2(15)
C7B C6B C8B C9B 62.6(17)
C3B C4B C12B C14B 66.4(16)
C5B C4B C12B C14B -109.9(15)
C3B C4B C12B C13B -58.2(16)
C5B C4B C12B C13B 125.5(14)
C3B C4B C12B C15B -174.1(12)
C5B C4B C12B C15B 9.6(17)
O2C Mn1 O3C C7C -11.1(11)
O1A Mn1 O3C C7C 172.0(11)
O1E Mn1 O3C C7C 76.0(11)
O6 Mn1 O3C C7C -98.8(11)
Mn3 Mn1 O3C C7C -114.3(10)
La1 Mn1 O3C C7C -6.2(13)
Mn6 O1C C1C O2C -1.7(19)
Mn6 O1C C1C C2C 176.5(8)
Mn1 O2C C1C O1C -173.3(8)
La1 O2C C1C O1C 10.7(17)
Mn1 O2C C1C C2C 8.5(17)
La1 O2C C1C C2C -167.5(8)
O1C C1C C2C C7C 177.2(12)
O2C C1C C2C C7C -5(2)
O1C C1C C2C C3C -3.0(19)
O2C C1C C2C C3C 175.1(12)
C7C C2C C3C C4C 1(2)
C1C C2C C3C C4C -178.3(14)
C2C C3C C4C C5C 2(2)
C2C C3C C4C C12C 178.8(15)
C3C C4C C5C C6C -3(3)
C12C C4C C5C C6C -179.6(18)
C4C C5C C6C C7C 1(3)
C4C C5C C6C C8C 178.2(18)
Mn1 O3C C7C C2C 17.4(19)
Mn1 O3C C7C C6C -166.2(11)
C3C C2C C7C O3C 172.0(12)
C1C C2C C7C O3C -8(2)
C3C C2C C7C C6C -4(2)
C1C C2C C7C C6C 175.5(14)
C5C C6C C7C O3C -173.4(15)
C8C C6C C7C O3C 9(2)
C5C C6C C7C C2C 3(2)
C8C C6C C7C C2C -174.3(16)
C5C C6C C8C C10C 113(2)
C7C C6C C8C C10C -70(2)
C5C C6C C8C C11C -119(2)
C7C C6C C8C C11C 58(2)
C5C C6C C8C C9C -8(3)
C7C C6C C8C C9C 170(2)
C3C C4C C12C C22 -68(2)
C5C C4C C12C C22 108(2)
C3C C4C C12C C24 167.1(19)
C5C C4C C12C C24 -17(3)
C3C C4C C12C C13C 51(2)
C5C C4C C12C C13C -132(2)
Mn2 O2D C1D O1D 4(2)
Mn2 O2D C1D C2D -179.1(8)
Mn6 O1D C1D O2D -4(2)
Mn6 O1D C1D C2D 179.0(8)
O2D C1D C2D C3D -178.4(13)
O1D C1D C2D C3D -1.2(19)
O2D C1D C2D C7D -1.1(19)
O1D C1D C2D C7D 176.0(12)
C7D C2D C3D O4D 179.8(17)
C1D C2D C3D O4D -3(2)
C7D C2D C3D C4D 0(2)
C1D C2D C3D C4D 176.9(13)
O4D C3D C4D C5D 179.9(17)
C2D C3D C4D C5D 0(2)
O4D C3D C4D C12D 1(2)
C2D C3D C4D C12D -179.0(12)
O4D C3D C4D C5' 4(2)
C2D C3D C4D C5' -176.2(13)
C3D C4D C5D C6D -1(2)
C12D C4D C5D C6D 177.9(13)
C5' C4D C5D C6D 175.2(13)
C4D C5D C6D C7D 2(2)
C4D C5D C6D C8D -173.5(13)
C5D C6D C7D O3D -177.7(13)
C8D C6D C7D O3D -2.0(19)
C5D C6D C7D C2D -2.4(18)
C8D C6D C7D C2D 173.3(12)
C3D C2D C7D O3D 176.5(13)
C1D C2D C7D O3D -1(2)
C3D C2D C7D C6D 1.6(19)
C1D C2D C7D C6D -175.7(11)
C5D C6D C8D C11D -14(2)
C7D C6D C8D C11D 170.3(14)
C5D C6D C8D C10D 111.6(15)
C7D C6D C8D C10D -63.9(17)
C5D C6D C8D C9D -134.9(15)
C7D C6D C8D C9D 49.6(18)
C3D C4D C12D C13D -116.7(14)
C5D C4D C12D C13D 64.4(16)
C5' C4D C12D C13D 130(18)
C3D C4D C12D C14D 125.5(14)
C5D C4D C12D C14D -53.4(16)
C5' C4D C12D C14D 13(18)
C3D C4D C12D C15D 3.9(17)
C5D C4D C12D C15D -174.9(13)
C5' C4D C12D C15D -109(18)
C3D C4D C5' C6' 63.9(16)
C5D C4D C5' C6' -112.1(15)
C12D C4D C5' C6' 132(18)
C3D C4D C5' C8' -175.6(14)
C5D C4D C5' C8' 8.4(18)
C12D C4D C5' C8' -107(18)
C3D C4D C5' C7' -55.3(16)
C5D C4D C5' C7' 128.7(15)
C12D C4D C5' C7' 13(18)
O2B Mn4 O3E C7E 164.1(11)
O2E Mn4 O3E C7E -16.9(11)
O2I Mn4 O3E C7E 69.4(11)
O4 Mn4 O3E C7E -105.2(11)
Mn5 Mn4 O3E C7E -121.5(10)
La1 Mn4 O3E C7E -12.1(13)
Mn1 O1E C1E O2E -3.9(17)
Mn1 O1E C1E C2E 174.6(7)
Mn4 O2E C1E O1E -174.9(7)
La1 O2E C1E O1E 14.7(17)
Mn4 O2E C1E C2E 6.7(16)
La1 O2E C1E C2E -163.7(8)
O1E C1E C2E C7E 176.4(11)
O2E C1E C2E C7E -5.2(18)
O1E C1E C2E C3E -5.7(17)
O2E C1E C2E C3E 172.7(11)
C7E C2E C3E C4E -1.1(19)
C1E C2E C3E C4E -179.0(12)
C2E C3E C4E C5E 4(2)
C2E C3E C4E C12E -175.9(14)
C3E C4E C5E C6E -2(2)
C12E C4E C5E C6E 177.9(14)
C4E C5E C6E C7E -3(2)
C4E C5E C6E C8E 175.9(13)
Mn4 O3E C7E C2E 23.0(18)
Mn4 O3E C7E C6E -160.3(9)
C3E C2E C7E O3E 172.8(11)
C1E C2E C7E O3E -9.4(19)
C3E C2E C7E C6E -3.8(18)
C1E C2E C7E C6E 174.0(11)
C5E C6E C7E O3E -171.1(12)
C8E C6E C7E O3E 10.0(18)
C5E C6E C7E C2E 5.8(18)
C8E C6E C7E C2E -173.1(12)
C5E C6E C8E C9E 117.3(15)
C7E C6E C8E C9E -63.8(17)
C5E C6E C8E C10E -120.1(14)
C7E C6E C8E C10E 58.8(17)
C5E C6E C8E C11E -1.7(18)
C7E C6E C8E C11E 177.3(12)
C3E C4E C12E C13E -20(3)
C5E C4E C12E C13E 160(2)
C3E C4E C12E C14E 118.4(19)
C5E C4E C12E C14E -61(2)
C3E C4E C12E C15E -131.8(16)
C5E C4E C12E C15E 49(2)
O2A Mn3 O3F C7F -139.6(9)
O1F Mn3 O3F C7F 43.6(9)
O1G Mn3 O3F C7F -41.4(10)
O6 Mn3 O3F C7F 131.9(9)
Mn1 Mn3 O3F C7F 143.2(8)
La1 Mn3 O3F C7F 43.1(11)
Mn2 O2F C1F O1F 12.8(18)
Mn2 O2F C1F C2F -163.6(8)
Mn3 O1F C1F O2F 172.4(8)
La1 O1F C1F O2F -30.6(18)
Mn3 O1F C1F C2F -11.2(16)
La1 O1F C1F C2F 145.8(9)
O2F C1F C2F C3F 20.9(17)
O1F C1F C2F C3F -155.6(12)
O2F C1F C2F C7F -159.9(12)
O1F C1F C2F C7F 23.6(18)
C7F C2F C3F C4F -1(2)
C1F C2F C3F C4F 178.4(12)
C2F C3F C4F C5F 3(2)
C2F C3F C4F C12F -176.0(12)
C2F C3F C4F C9' 180.0(13)
C3F C4F C5F C6F -2(2)
C12F C4F C5F C6F 177.0(13)
C9' C4F C5F C6F -179.1(13)
C4F C5F C6F C7F -2(2)
C4F C5F C6F C8F 177.7(13)
Mn3 O3F C7F C6F 141.1(10)
Mn3 O3F C7F C2F -44.6(15)
C5F C6F C7F O3F 178.2(12)
C8F C6F C7F O3F -1.0(18)
C5F C6F C7F C2F 3.7(18)
C8F C6F C7F C2F -175.6(11)
C3F C2F C7F O3F -177.1(12)
C1F C2F C7F O3F 3.8(18)
C3F C2F C7F C6F -2.6(18)
C1F C2F C7F C6F 178.3(11)
C5F C6F C8F C10F -115.5(14)
C7F C6F C8F C10F 63.7(15)
C5F C6F C8F C11F 3.3(18)
C7F C6F C8F C11F -177.4(12)
C5F C6F C8F C9F 122.1(14)
C7F C6F C8F C9F -58.7(16)
C3F C4F C12F C14F -56.6(15)
C5F C4F C12F C14F 124.6(15)
C9' C4F C12F C14F 103(5)
C3F C4F C12F C13F 63.1(15)
C5F C4F C12F C13F -115.7(15)
C9' C4F C12F C13F -137(5)
C3F C4F C12F C15F -176.8(12)
C5F C4F C12F C15F 4.4(18)
C9' C4F C12F C15F -17(5)
C3F C4F C9' C11' 1.0(19)
C5F C4F C9' C11' 177.9(13)
C12F C4F C9' C11' -22(5)
C3F C4F C9' C10' -120.5(16)
C5F C4F C9' C10' 56.5(16)
C12F C4F C9' C10' -143(5)
C3F C4F C9' C12' 120.6(15)
C5F C4F C9' C12' -62.5(16)
C12F C4F C9' C12' 98(5)
O4 Mn5 O3G C3G 122.9(10)
O2H Mn5 O3G C3G -52.3(10)
O1B Mn5 O3G C3G -146.5(10)
O2G Mn5 O3G C3G 33.6(10)
Mn4 Mn5 O3G C3G 136.8(9)
La1 Mn5 O3G C3G 32.4(12)
Mn3 O1G C1G O2G 10.5(17)
Mn3 O1G C1G C2G -171.4(8)
Mn5 O2G C1G O1G 172.2(8)
La1 O2G C1G O1G -28.8(18)
Mn5 O2G C1G C2G -5.9(16)
La1 O2G C1G C2G 153.1(8)
O1G C1G C2G C7G 15.8(17)
O2G C1G C2G C7G -166.1(11)
O1G C1G C2G C3G -164.2(11)
O2G C1G C2G C3G 13.9(18)
Mn5 O3G C3G C2G -36.0(17)
Mn5 O3G C3G C4G 147.7(9)
C7G C2G C3G O3G -173.9(11)
C1G C2G C3G O3G 6.0(19)
C7G C2G C3G C4G 2.3(18)
C1G C2G C3G C4G -177.8(12)
O3G C3G C4G C5G 172.7(11)
C2G C3G C4G C5G -3.7(18)
O3G C3G C4G C8G -5.9(17)
C2G C3G C4G C8G 177.7(11)
C3G C4G C5G C6G 3(2)
C8G C4G C5G C6G -178.8(13)
C4G C5G C6G C7G 0(2)
C4G C5G C6G C12G -174.9(14)
C5G C6G C7G C2G -2(2)
C12G C6G C7G C2G 173.0(13)
C3G C2G C7G C6G 0.3(19)
C1G C2G C7G C6G -179.6(12)
C5G C4G C8G C11G 123.4(14)
C3G C4G C8G C11G -58.1(16)
C5G C4G C8G C9G -111.3(15)
C3G C4G C8G C9G 67.2(15)
C5G C4G C8G C43 5.1(18)
C3G C4G C8G C43 -176.3(11)
C7G C6G C12G C13G 130.2(16)
C5G C6G C12G C13G -55.5(19)
C7G C6G C12G C14G -110.0(16)
C5G C6G C12G C14G 64.4(18)
C7G C6G C12G C15G 8(2)
C5G C6G C12G C15G -178.0(13)
O2F Mn2 O3H C7H -51.0(10)
O5 Mn2 O3H C7H 123.1(10)
O1H Mn2 O3H C7H 33.5(10)
O2D Mn2 O3H C7H -146.0(10)
Mn6 Mn2 O3H C7H 136.2(9)
La1 Mn2 O3H C7H 33.5(12)
Mn5 O2H C1H O1H 11.7(16)
Mn5 O2H C1H C2H -167.8(8)
Mn2 O1H C1H O2H 169.7(8)
La1 O1H C1H O2H -26.0(17)
Mn2 O1H C1H C2H -10.8(16)
La1 O1H C1H C2H 153.5(8)
O2H C1H C2H C7H -160.7(12)
O1H C1H C2H C7H 19.8(18)
O2H C1H C2H C3H 14.9(17)
O1H C1H C2H C3H -164.6(11)
C7H C2H C3H C4H -2(2)
C1H C2H C3H C4H -177.5(12)
C2H C3H C4H C5H 0(2)
C2H C3H C4H C12H 174.6(13)
C3H C4H C5H C6H 1(2)
C12H C4H C5H C6H -173.7(14)
C4H C5H C6H C7H 0(2)
C4H C5H C6H C8H 177.4(13)
Mn2 O3H C7H C2H -35.1(17)
Mn2 O3H C7H C6H 148.8(9)
C3H C2H C7H O3H -173.2(12)
C1H C2H C7H O3H 2(2)
C3H C2H C7H C6H 2.8(19)
C1H C2H C7H C6H 178.1(12)
C5H C6H C7H O3H 174.3(12)
C8H C6H C7H O3H -2.9(19)
C5H C6H C7H C2H -2.0(19)
C8H C6H C7H C2H -179.2(12)
C5H C6H C8H C9H -114.7(15)
C7H C6H C8H C9H 62.4(17)
C5H C6H C8H C10H 6.3(19)
C7H C6H C8H C10H -176.6(13)
C5H C6H C8H C11H 122.7(15)
C7H C6H C8H C11H -60.2(16)
C3H C4H C12H C13H 162.5(15)
C5H C4H C12H C13H -23(2)
C3H C4H C12H C15H 43(2)
C5H C4H C12H C15H -142.3(15)
C3H C4H C12H C14H -77.6(19)
C5H C4H C12H C14H 96.8(17)
O1I Mn6 O3I C3I -8.9(12)
O1D Mn6 O3I C3I 171.4(12)
O1C Mn6 O3I C3I 77.7(12)
O5 Mn6 O3I C3I -97.6(12)
Mn2 Mn6 O3I C3I -114.4(11)
La1 Mn6 O3I C3I -3.0(15)
Mn4 O2I C1I O1I 0(2)
Mn4 O2I C1I C2I 178.9(8)
Mn6 O1I C1I O2I -173.7(9)
La1 O1I C1I O2I 13(2)
Mn6 O1I C1I C2I 7.0(18)
La1 O1I C1I C2I -165.9(8)
O2I C1I C2I C3I 173.6(13)
O1I C1I C2I C3I -7(2)
O2I C1I C2I C7I -3.4(19)
O1I C1I C2I C7I 175.9(13)
Mn6 O3I C3I C2I 11(2)
Mn6 O3I C3I C4I -169.2(10)
C7I C2I C3I O3I 175.3(14)
C1I C2I C3I O3I -1(2)
C7I C2I C3I C4I -5(2)
C1I C2I C3I C4I 178.6(13)
O3I C3I C4I C5I -175.1(14)
C2I C3I C4I C5I 5(2)
O3I C3I C4I C8I 3(2)
C2I C3I C4I C8I -177.3(14)
C3I C4I C5I C6I -2(3)
C8I C4I C5I C6I 179.7(17)
C4I C5I C6I C7I 0(3)
C4I C5I C6I C12I 178.9(18)
C5I C6I C7I C2I 1(2)
C12I C6I C7I C2I -178.3(17)
C3I C2I C7I C6I 2(2)
C1I C2I C7I C6I 178.5(14)
C5I C4I C8I C9I 122.1(17)
C3I C4I C8I C9I -55.7(19)
C5I C4I C8I C10I -113.1(17)
C3I C4I C8I C10I 69.2(18)
C5I C4I C8I C11I 2(2)
C3I C4I C8I C11I -175.6(14)
C5I C6I C12I C15I 107(2)
C7I C6I C12I C15I -74(3)
C5I C6I C12I C14I -20(3)
C7I C6I C12I C14I 159.4(18)
C5I C6I C12I C13I -132(2)
C7I C6I C12I C13I 48(3)
C7 N1 C4 C5 -84.4(16)
N1 C4 C5 C6 -172.2(13)
C4 N1 C7 C8 -75.9(15)
N1 C7 C8 C9 -179.2(12)
C13 N2 C10 C11 71.8(19)
N2 C10 C11 C12 174.0(15)
C10 N2 C13 C14 80.0(18)
N2 C13 C14 C15 177.4(14)
C19 N3 C16 C17 74(3)
N3 C16 C17 C18 152(2)
C16 N3 C19 C20 81(3)
N3 C19 C20 C21 165(2)
